data_4324869
loop_
_publ_author_name
'Patr\'icia Neves'
'Sandra Gago'
'Salete S. Balula'
'Andr\'e D. Lopes'
'Anabela A. Valente'
'Lu\'is Cunha-Silva'
'Filipe A. Almeida Paz'
'Martyn Pillinger'
'Jo\~ao Rocha'
'Carlos M. Silva'
'Isabel S. Gon\,calves'

_publ_contact_author_address
; Department of Chemistry
  University of Aveiro
  CICECO
  3810-193
  Aveiro
  Portugal
;
_publ_contact_author_email igoncalves@ua.pt
_publ_contact_author_fax '+351 234 370084'
_publ_contact_author_name 'Professor Isabel Goncalves'
_publ_contact_author_phone '+351 234 378190'
_publ_section_title
;
 Synthesis and Catalytic Properties of Molybdenum(VI) Complexes with
 Tris(3,5-dimethyl-1-pyrazolyl)methane
;
_journal_name_full 'Inorganic Chemistry'
_journal_page_first 3490
_journal_page_last 3500
_journal_paper_doi 10.1021/ic102456z
_journal_volume 50
_journal_year 2011
_chemical_formula_moiety 'C32 H44 Mo2 N12 O5, 2(B F4)'
_chemical_formula_sum 'C32 H44 B2 F8 Mo2 N12 O5'
_chemical_formula_weight 1042.29
_chemical_name_systematic
; 
 ? 
;
_space_group_IT_number 2
_symmetry_cell_setting triclinic
_symmetry_space_group_name_Hall '-P 1'
_symmetry_space_group_name_H-M 'P -1'
_atom_sites_solution_hydrogens geom
_atom_sites_solution_primary direct
_atom_sites_solution_secondary difmap
_audit_creation_date '01 February 2010'
_audit_creation_method 'SHELXL-97, manual editing plus enCIFer'
_cell_angle_alpha 73.354(2)
_cell_angle_beta 75.827(2)
_cell_angle_gamma 68.6830(10)
_cell_formula_units_Z 6
_cell_length_a 17.9727(5)
_cell_length_b 18.8894(5)
_cell_length_c 23.4086(7)
_cell_measurement_reflns_used 2532
_cell_measurement_temperature 150(2)
_cell_measurement_theta_max 22.57
_cell_measurement_theta_min 2.37
_cell_volume 7004.4(4)
_computing_cell_refinement 'APEX2 '
_computing_data_collection 'APEX2 (Bruker, 2006)'
_computing_data_reduction 'SAINT+ (Bruker, 1997-2005)'
_computing_molecular_graphics 'DIAMOND (Brandenburg, 2006)'
_computing_publication_material 'SHELXTL '
_computing_structure_refinement 'SHELXTL '
_computing_structure_solution 'SHELXTL (Bruker 2001)'
_diffrn_ambient_temperature 150(2)
_diffrn_measured_fraction_theta_full 0.976
_diffrn_measured_fraction_theta_max 0.976
_diffrn_measurement_device_type 'Bruker X8 Kappa CCD APEX II'
_diffrn_measurement_method 'omega/phi scans'
_diffrn_radiation_monochromator graphite
_diffrn_radiation_source 'fine-focus sealed tube'
_diffrn_radiation_type MoK\a
_diffrn_radiation_wavelength 0.71073
_diffrn_reflns_av_R_equivalents 0.0769
_diffrn_reflns_av_sigmaI/netI 0.0645
_diffrn_reflns_limit_h_max 21
_diffrn_reflns_limit_h_min -21
_diffrn_reflns_limit_k_max 22
_diffrn_reflns_limit_k_min -22
_diffrn_reflns_limit_l_max 28
_diffrn_reflns_limit_l_min -28
_diffrn_reflns_number 190551
_diffrn_reflns_theta_full 25.35
_diffrn_reflns_theta_max 25.35
_diffrn_reflns_theta_min 3.55
_exptl_absorpt_coefficient_mu 0.618
_exptl_absorpt_correction_T_max 0.9295
_exptl_absorpt_correction_T_min 0.9184
_exptl_absorpt_correction_type multi-scan
_exptl_absorpt_process_details
;
 SADABS (Sheldrick, 1997)
;
_exptl_crystal_colour Colourless
_exptl_crystal_density_diffrn 1.483
_exptl_crystal_description Block
_exptl_crystal_F_000 3156
_exptl_crystal_size_max 0.14
_exptl_crystal_size_mid 0.12
_exptl_crystal_size_min 0.12
_platon_squeeze_details
;
;
_refine_diff_density_max 3.774
_refine_diff_density_min -2.835
_refine_diff_density_rms 0.167
_refine_ls_extinction_method none
_refine_ls_goodness_of_fit_ref 1.114
_refine_ls_hydrogen_treatment constr
_refine_ls_matrix_type fullcycle
_refine_ls_number_parameters 1509
_refine_ls_number_reflns 25019
_refine_ls_number_restraints 60
_refine_ls_restrained_S_all 1.112
_refine_ls_R_factor_all 0.1122
_refine_ls_R_factor_gt 0.0836
_refine_ls_shift/su_max 0.004
_refine_ls_shift/su_mean 0.000
_refine_ls_structure_factor_coef Fsqd
_refine_ls_weighting_details 'calc w=1/[\s^2^(Fo^2^)+(0.1783P)^2^+0.0000P] where P=(Fo^2^+2Fc^2^)/3'
_refine_ls_weighting_scheme calc
_refine_ls_wR_factor_gt 0.2531
_refine_ls_wR_factor_ref 0.2712
_reflns_number_gt 16812
_reflns_number_total 25019
_reflns_threshold_expression I>2\s(I)
_cod_data_source_file ic102456z_si_002.cif
_cod_data_source_block 2
_cod_original_cell_volume 7004.4(3)
_cod_database_code 4324869

loop_
_symmetry_equiv_pos_as_xyz
'x, y, z'
'-x, -y, -z'

loop_
_atom_site_label
_atom_site_type_symbol
_atom_site_fract_x
_atom_site_fract_y
_atom_site_fract_z
_atom_site_U_iso_or_equiv
_atom_site_adp_type
_atom_site_occupancy
_atom_site_symmetry_multiplicity
_atom_site_calc_flag
_atom_site_refinement_flags
Mo1 Mo 0.00621(4) 0.19970(4) 0.22850(3) 0.03007(15) Uani 1 1 d .
Mo2 Mo 0.13238(4) 0.02715(4) 0.32977(3) 0.02961(15) Uani 1 1 d .
O1 O 0.0427(3) 0.2722(3) 0.2231(2) 0.0339(12) Uani 1 1 d .
O2 O 0.0430(3) 0.1736(4) 0.1625(3) 0.0492(16) Uani 1 1 d .
O3 O 0.0659(3) 0.1159(3) 0.2833(2) 0.0367(13) Uani 1 1 d .
O4 O 0.0806(3) -0.0373(3) 0.3484(2) 0.0404(14) Uani 1 1 d .
O5 O 0.2113(3) -0.0072(3) 0.2775(3) 0.0442(15) Uani 1 1 d .
N1 N -0.0820(4) 0.1299(4) 0.2486(3) 0.0369(16) Uani 1 1 d .
N2 N -0.1624(4) 0.1584(4) 0.2712(3) 0.0425(17) Uani 1 1 d .
N3 N -0.1038(3) 0.2869(4) 0.1927(3) 0.0343(15) Uani 1 1 d .
N4 N -0.1808(4) 0.2899(4) 0.2217(3) 0.0362(16) Uani 1 1 d .
N5 N -0.0799(3) 0.2400(3) 0.3120(3) 0.0291(14) Uani 1 1 d .
N6 N -0.1611(4) 0.2490(4) 0.3225(3) 0.0372(16) Uani 1 1 d .
N7 N 0.0588(4) 0.0705(3) 0.4161(3) 0.0315(15) Uani 1 1 d .
N8 N 0.0914(4) 0.0876(3) 0.4550(3) 0.0315(14) Uani 1 1 d .
N9 N 0.2065(4) -0.0403(4) 0.4016(3) 0.0324(15) Uani 1 1 d .
N10 N 0.2197(4) -0.0094(4) 0.4434(3) 0.0335(15) Uani 1 1 d .
N11 N 0.1959(4) 0.1115(4) 0.3361(3) 0.0313(14) Uani 1 1 d .
N12 N 0.2021(4) 0.1224(4) 0.3896(3) 0.0342(15) Uani 1 1 d .
C1 C -0.1941(4) 0.2391(5) 0.2776(4) 0.0374(19) Uani 1 1 d .
H1 H -0.2539 0.2519 0.2908 0.045 Uiso 1 1 calc R
C2 C 0.0079(6) 0.0058(5) 0.2202(5) 0.062(3) Uani 1 1 d .
H2A H 0.0326 0.0327 0.1821 0.093 Uiso 1 1 calc R
H2B H 0.0003 -0.0400 0.2140 0.093 Uiso 1 1 calc R
H2C H 0.0434 -0.0106 0.2506 0.093 Uiso 1 1 calc R
C3 C -0.0702(6) 0.0584(5) 0.2411(4) 0.052(2) Uani 1 1 d .
C4 C -0.1436(8) 0.0436(7) 0.2576(6) 0.077(3) Uani 1 1 d .
H4 H -0.1530 -0.0019 0.2557 0.092 Uiso 1 1 calc R
C5 C -0.2019(6) 0.1095(7) 0.2778(5) 0.065(3) Uani 1 1 d .
C6 C -0.2915(7) 0.1272(8) 0.2995(6) 0.087(4) Uani 1 1 d .
H6A H -0.3067 0.1522 0.3339 0.130 Uiso 1 1 calc R
H6B H -0.3052 0.0787 0.3120 0.130 Uiso 1 1 calc R
H6C H -0.3209 0.1624 0.2667 0.130 Uiso 1 1 calc R
C7 C -0.0388(5) 0.3608(5) 0.1018(4) 0.042(2) Uani 1 1 d .
H7A H -0.0181 0.3923 0.1168 0.063 Uiso 1 1 calc R
H7B H -0.0547 0.3890 0.0622 0.063 Uiso 1 1 calc R
H7C H 0.0034 0.3112 0.0980 0.063 Uiso 1 1 calc R
C8 C -0.1107(4) 0.3457(5) 0.1450(3) 0.0306(17) Uani 1 1 d .
C9 C -0.1925(4) 0.3880(5) 0.1435(4) 0.0334(18) Uani 1 1 d .
H9 H -0.2137 0.4331 0.1141 0.040 Uiso 1 1 calc R
C10 C -0.2362(4) 0.3530(5) 0.1919(3) 0.0331(18) Uani 1 1 d .
C11 C -0.3245(4) 0.3691(5) 0.2126(4) 0.041(2) Uani 1 1 d .
H11A H -0.3538 0.4188 0.1885 0.062 Uiso 1 1 calc R
H11B H -0.3372 0.3718 0.2552 0.062 Uiso 1 1 calc R
H11C H -0.3409 0.3273 0.2077 0.062 Uiso 1 1 calc R
C12 C 0.0135(5) 0.2661(5) 0.3600(4) 0.040(2) Uani 1 1 d .
H12A H 0.0539 0.2153 0.3569 0.059 Uiso 1 1 calc R
H12B H 0.0119 0.2778 0.3985 0.059 Uiso 1 1 calc R
H12C H 0.0280 0.3064 0.3266 0.059 Uiso 1 1 calc R
C13 C -0.0675(5) 0.2644(4) 0.3566(3) 0.0319(17) Uani 1 1 d .
C14 C -0.1401(5) 0.2877(5) 0.3939(4) 0.039(2) Uani 1 1 d .
H14 H -0.1478 0.3079 0.4285 0.047 Uiso 1 1 calc R
C15 C -0.1976(5) 0.2774(4) 0.3737(3) 0.0370(19) Uani 1 1 d .
C16 C -0.2858(5) 0.2889(5) 0.3969(4) 0.054(3) Uani 1 1 d .
H16A H -0.2995 0.3018 0.4367 0.080 Uiso 1 1 calc R
H16B H -0.2975 0.2408 0.4004 0.080 Uiso 1 1 calc R
H16C H -0.3181 0.3314 0.3689 0.080 Uiso 1 1 calc R
C17 C 0.1780(5) 0.0705(4) 0.4450(4) 0.0368(19) Uani 1 1 d .
H17 H 0.1927 0.0815 0.4794 0.044 Uiso 1 1 calc R
C18 C -0.0772(4) 0.0745(5) 0.4083(4) 0.041(2) Uani 1 1 d .
H18A H -0.0626 0.0893 0.3643 0.061 Uiso 1 1 calc R
H18B H -0.1326 0.1064 0.4207 0.061 Uiso 1 1 calc R
H18C H -0.0739 0.0194 0.4200 0.061 Uiso 1 1 calc R
C19 C -0.0205(4) 0.0870(4) 0.4383(3) 0.0323(17) Uani 1 1 d .
C20 C -0.0354(6) 0.1137(5) 0.4908(4) 0.046(2) Uani 1 1 d .
H20 H -0.0863 0.1282 0.5158 0.055 Uiso 1 1 calc R
C21 C 0.0348(5) 0.1155(4) 0.5003(3) 0.0365(19) Uani 1 1 d .
C22 C 0.0556(6) 0.1381(5) 0.5491(4) 0.054(2) Uani 1 1 d .
H22A H 0.0935 0.0928 0.5712 0.081 Uiso 1 1 calc R
H22B H 0.0062 0.1571 0.5770 0.081 Uiso 1 1 calc R
H22C H 0.0805 0.1794 0.5312 0.081 Uiso 1 1 calc R
C23 C 0.2554(5) -0.1697(5) 0.3746(4) 0.044(2) Uani 1 1 d .
H23A H 0.2016 -0.1741 0.3789 0.066 Uiso 1 1 calc R
H23B H 0.2933 -0.2212 0.3886 0.066 Uiso 1 1 calc R
H23C H 0.2740 -0.1495 0.3321 0.066 Uiso 1 1 calc R
C24 C 0.2517(4) -0.1156(4) 0.4114(4) 0.0337(18) Uani 1 1 d .
C25 C 0.2925(5) -0.1303(5) 0.4599(4) 0.0366(19) Uani 1 1 d .
H25 H 0.3290 -0.1787 0.4764 0.044 Uiso 1 1 calc R
C26 C 0.2712(5) -0.0650(5) 0.4783(4) 0.040(2) Uani 1 1 d .
C27 C 0.2970(6) -0.0460(6) 0.5289(4) 0.050(2) Uani 1 1 d .
H27A H 0.3412 -0.0905 0.5451 0.075 Uiso 1 1 calc R
H27B H 0.2509 -0.0353 0.5613 0.075 Uiso 1 1 calc R
H27C H 0.3154 -0.0001 0.5126 0.075 Uiso 1 1 calc R
C28 C 0.2351(5) 0.1669(5) 0.2272(4) 0.046(2) Uani 1 1 d .
H28A H 0.2158 0.1274 0.2217 0.069 Uiso 1 1 calc R
H28B H 0.2919 0.1579 0.2085 0.069 Uiso 1 1 calc R
H28C H 0.2025 0.2188 0.2082 0.069 Uiso 1 1 calc R
C29 C 0.2275(5) 0.1620(5) 0.2937(4) 0.045(2) Uani 1 1 d .
C30 C 0.2506(6) 0.2053(6) 0.3214(5) 0.056(3) Uani 1 1 d .
H30 H 0.2738 0.2455 0.3012 0.068 Uiso 1 1 calc R
C31 C 0.2344(6) 0.1804(6) 0.3820(4) 0.053(2) Uani 1 1 d .
C32 C 0.2479(8) 0.2021(6) 0.4339(5) 0.071(3) Uani 1 1 d .
H32A H 0.2914 0.2257 0.4207 0.107 Uiso 1 1 calc R
H32B H 0.2632 0.1554 0.4659 0.107 Uiso 1 1 calc R
H32C H 0.1981 0.2396 0.4493 0.107 Uiso 1 1 calc R
Mo3 Mo -0.01127(4) 0.60767(4) 0.10439(3) 0.03092(16) Uani 1 1 d .
Mo4 Mo 0.13421(4) 0.52539(4) 0.21655(3) 0.03179(16) Uani 1 1 d .
N13 N -0.0951(4) 0.6868(3) 0.0405(3) 0.0343(15) Uani 1 1 d .
N14 N -0.1062(4) 0.7650(3) 0.0207(3) 0.0367(16) Uani 1 1 d .
N15 N -0.0667(4) 0.7219(4) 0.1370(3) 0.0352(15) Uani 1 1 d .
N16 N -0.0710(4) 0.7930(4) 0.1005(3) 0.0349(15) Uani 1 1 d .
N17 N 0.0619(4) 0.6847(3) 0.0411(3) 0.0307(14) Uani 1 1 d .
N18 N 0.0280(4) 0.7618(3) 0.0151(3) 0.0287(14) Uani 1 1 d .
N19 N 0.2139(3) 0.6008(4) 0.1621(3) 0.0313(14) Uani 1 1 d .
N20 N 0.2964(3) 0.5717(4) 0.1459(3) 0.0319(15) Uani 1 1 d .
N21 N 0.2455(4) 0.4738(4) 0.2599(3) 0.0393(16) Uani 1 1 d .
N22 N 0.3226(4) 0.4632(4) 0.2296(3) 0.0321(15) Uani 1 1 d .
N23 N 0.2266(3) 0.4487(3) 0.1544(3) 0.0291(14) Uani 1 1 d .
N24 N 0.3067(3) 0.4458(4) 0.1364(3) 0.0281(14) Uani 1 1 d .
O6 O 0.0666(3) 0.5724(3) 0.1566(2) 0.0338(12) Uani 1 1 d .
O7 O 0.0269(3) 0.5461(3) 0.0571(3) 0.0394(13) Uani 1 1 d .
O8 O -0.0889(3) 0.5787(3) 0.1489(3) 0.0436(15) Uani 1 1 d .
O9 O 0.1048(3) 0.4464(3) 0.2542(3) 0.0441(14) Uani 1 1 d .
O10 O 0.0955(3) 0.5875(3) 0.2638(3) 0.0436(14) Uani 1 1 d .
C33 C -0.0545(4) 0.7994(4) 0.0350(4) 0.0326(18) Uani 1 1 d .
H33 H -0.0687 0.8557 0.0142 0.039 Uiso 1 1 calc R
C34 C -0.1559(5) 0.5921(5) 0.0313(5) 0.049(2) Uani 1 1 d .
H34A H -0.1104 0.5605 0.0070 0.074 Uiso 1 1 calc R
H34B H -0.2068 0.5962 0.0204 0.074 Uiso 1 1 calc R
H34C H -0.1551 0.5675 0.0742 0.074 Uiso 1 1 calc R
C35 C -0.1488(5) 0.6724(4) 0.0194(4) 0.040(2) Uani 1 1 d .
C36 C -0.1934(5) 0.7414(5) -0.0157(4) 0.043(2) Uani 1 1 d .
H36 H -0.2359 0.7469 -0.0356 0.052 Uiso 1 1 calc R
C37 C -0.1650(5) 0.7994(5) -0.0160(4) 0.0383(19) Uani 1 1 d .
C38 C -0.1893(6) 0.8826(5) -0.0463(4) 0.052(2) Uani 1 1 d .
H38A H -0.1423 0.8952 -0.0728 0.078 Uiso 1 1 calc R
H38B H -0.2103 0.9144 -0.0158 0.078 Uiso 1 1 calc R
H38C H -0.2315 0.8935 -0.0702 0.078 Uiso 1 1 calc R
C39 C -0.1044(5) 0.6710(5) 0.2471(4) 0.049(2) Uani 1 1 d .
H39A H -0.1375 0.6435 0.2406 0.073 Uiso 1 1 calc R
H39B H -0.1305 0.6938 0.2825 0.073 Uiso 1 1 calc R
H39C H -0.0508 0.6342 0.2538 0.073 Uiso 1 1 calc R
C40 C -0.0956(4) 0.7354(5) 0.1916(4) 0.0370(19) Uani 1 1 d .
C41 C -0.1166(5) 0.8144(5) 0.1899(5) 0.051(2) Uani 1 1 d .
H41 H -0.1380 0.8386 0.2235 0.061 Uiso 1 1 calc R
C42 C -0.1010(5) 0.8501(5) 0.1322(4) 0.047(2) Uani 1 1 d .
C43 C -0.1128(8) 0.9336(5) 0.1014(5) 0.073(3) Uani 1 1 d .
H43A H -0.0766 0.9524 0.1140 0.109 Uiso 1 1 calc R
H43B H -0.1691 0.9646 0.1125 0.109 Uiso 1 1 calc R
H43C H -0.1005 0.9384 0.0576 0.109 Uiso 1 1 calc R
C44 C 0.1947(5) 0.5841(5) 0.0251(4) 0.043(2) Uani 1 1 d .
H44A H 0.1727 0.5554 0.0635 0.065 Uiso 1 1 calc R
H44B H 0.2463 0.5877 0.0287 0.065 Uiso 1 1 calc R
H44C H 0.2032 0.5567 -0.0069 0.065 Uiso 1 1 calc R
C45 C 0.1367(4) 0.6636(4) 0.0100(3) 0.0287(16) Uani 1 1 d .
C46 C 0.1488(5) 0.7257(5) -0.0355(4) 0.0374(19) Uani 1 1 d .
H46 H 0.1966 0.7258 -0.0640 0.045 Uiso 1 1 calc R
C47 C 0.0792(5) 0.7868(5) -0.0317(3) 0.0358(19) Uani 1 1 d .
C48 C 0.0582(5) 0.8677(5) -0.0704(4) 0.042(2) Uani 1 1 d .
H48A H 0.0177 0.8744 -0.0946 0.063 Uiso 1 1 calc R
H48B H 0.1069 0.8759 -0.0973 0.063 Uiso 1 1 calc R
H48C H 0.0363 0.9057 -0.0446 0.063 Uiso 1 1 calc R
C49 C 0.3355(5) 0.4891(4) 0.1631(3) 0.0302(17) Uani 1 1 d .
H49 H 0.3949 0.4781 0.1486 0.036 Uiso 1 1 calc R
C50 C 0.1130(5) 0.7316(5) 0.1544(5) 0.048(2) Uani 1 1 d .
H50A H 0.0740 0.7040 0.1602 0.072 Uiso 1 1 calc R
H50B H 0.1041 0.7754 0.1195 0.072 Uiso 1 1 calc R
H50C H 0.1059 0.7512 0.1906 0.072 Uiso 1 1 calc R
C51 C 0.1960(5) 0.6777(5) 0.1440(4) 0.0371(19) Uani 1 1 d .
C52 C 0.2679(5) 0.6960(5) 0.1164(4) 0.0365(19) Uani 1 1 d .
H52 H 0.2719 0.7469 0.0995 0.044 Uiso 1 1 calc R
C53 C 0.3288(5) 0.6303(5) 0.1179(3) 0.0341(18) Uani 1 1 d .
C54 C 0.4190(5) 0.6149(5) 0.0989(4) 0.044(2) Uani 1 1 d .
H54A H 0.4304 0.6646 0.0848 0.067 Uiso 1 1 calc R
H54B H 0.4383 0.5866 0.0663 0.067 Uiso 1 1 calc R
H54C H 0.4467 0.5837 0.1335 0.067 Uiso 1 1 calc R
C55 C 0.1811(6) 0.4425(6) 0.3664(4) 0.055(3) Uani 1 1 d .
H55A H 0.1555 0.4950 0.3743 0.082 Uiso 1 1 calc R
H55B H 0.1984 0.4057 0.4034 0.082 Uiso 1 1 calc R
H55C H 0.1423 0.4274 0.3534 0.082 Uiso 1 1 calc R
C56 C 0.2528(5) 0.4416(5) 0.3181(4) 0.040(2) Uani 1 1 d .
C57 C 0.3352(5) 0.4118(6) 0.3225(4) 0.048(2) Uani 1 1 d .
H57 H 0.3579 0.3860 0.3585 0.057 Uiso 1 1 calc R
C58 C 0.3766(5) 0.4265(5) 0.2664(4) 0.039(2) Uani 1 1 d .
C59 C 0.4668(4) 0.4082(5) 0.2457(4) 0.046(2) Uani 1 1 d .
H59A H 0.4954 0.3654 0.2757 0.069 Uiso 1 1 calc R
H59B H 0.4822 0.4544 0.2413 0.069 Uiso 1 1 calc R
H59C H 0.4811 0.3929 0.2069 0.069 Uiso 1 1 calc R
C60 C 0.1428(5) 0.3816(5) 0.1359(5) 0.050(2) Uani 1 1 d .
H60A H 0.1062 0.4264 0.1123 0.074 Uiso 1 1 calc R
H60B H 0.1183 0.3743 0.1786 0.074 Uiso 1 1 calc R
H60C H 0.1523 0.3348 0.1215 0.074 Uiso 1 1 calc R
C61 C 0.2206(5) 0.3957(4) 0.1291(4) 0.037(2) Uani 1 1 d .
C62 C 0.2938(5) 0.3610(5) 0.0976(4) 0.045(2) Uani 1 1 d .
H62 H 0.3052 0.3221 0.0756 0.054 Uiso 1 1 calc R
C63 C 0.3471(5) 0.3932(5) 0.1039(4) 0.0377(19) Uani 1 1 d .
C64 C 0.4377(5) 0.3774(6) 0.0772(5) 0.050(2) Uani 1 1 d .
H64A H 0.4566 0.3326 0.0583 0.075 Uiso 1 1 calc R
H64B H 0.4689 0.3663 0.1095 0.075 Uiso 1 1 calc R
H64C H 0.4452 0.4233 0.0468 0.075 Uiso 1 1 calc R
Mo5 Mo 0.47199(4) 0.65305(4) 0.27824(3) 0.03007(15) Uani 1 1 d .
Mo6 Mo 0.69109(4) 0.55582(4) 0.29674(3) 0.02938(15) Uani 1 1 d .
N25 N 0.3623(4) 0.7436(4) 0.2467(3) 0.0366(16) Uani 1 1 d .
N26 N 0.3617(4) 0.8172(4) 0.2132(3) 0.0342(15) Uani 1 1 d .
N27 N 0.4709(4) 0.7646(4) 0.3018(3) 0.0336(15) Uani 1 1 d .
N28 N 0.4488(4) 0.8379(4) 0.2646(3) 0.0338(15) Uani 1 1 d .
N29 N 0.5217(4) 0.7196(4) 0.1864(3) 0.0355(15) Uani 1 1 d .
N30 N 0.4992(4) 0.7986(4) 0.1702(3) 0.0365(16) Uani 1 1 d .
N31 N 0.6921(4) 0.6568(4) 0.3335(3) 0.0370(16) Uani 1 1 d .
N32 N 0.7057(4) 0.6455(4) 0.3915(3) 0.0359(15) Uani 1 1 d .
N33 N 0.6477(4) 0.5193(4) 0.3989(3) 0.0338(15) Uani 1 1 d .
N34 N 0.6824(4) 0.5268(4) 0.4419(3) 0.0328(15) Uani 1 1 d .
N35 N 0.8043(4) 0.5086(4) 0.3372(3) 0.0341(15) Uani 1 1 d .
N36 N 0.8117(4) 0.5280(4) 0.3866(3) 0.0412(17) Uani 1 1 d .
O11 O 0.5807(3) 0.6093(3) 0.2914(2) 0.0326(12) Uani 1 1 d .
O12 O 0.4188(3) 0.6350(3) 0.3491(2) 0.0391(13) Uani 1 1 d .
O13 O 0.4621(4) 0.5910(3) 0.2431(3) 0.0416(14) Uani 1 1 d .
O14 O 0.7031(3) 0.4654(3) 0.2892(3) 0.0389(13) Uani 1 1 d .
O15 O 0.7392(3) 0.5944(3) 0.2308(2) 0.0384(13) Uani 1 1 d .
C65 C 0.4296(5) 0.8430(5) 0.2054(4) 0.039(2) Uani 1 1 d .
H65 H 0.4154 0.8988 0.1833 0.047 Uiso 1 1 calc R
C66 C 0.2661(6) 0.6690(6) 0.2816(4) 0.052(2) Uani 1 1 d .
H66A H 0.3075 0.6236 0.2683 0.079 Uiso 1 1 calc R
H66B H 0.2138 0.6741 0.2724 0.079 Uiso 1 1 calc R
H66C H 0.2622 0.6622 0.3252 0.079 Uiso 1 1 calc R
C67 C 0.2886(5) 0.7408(5) 0.2494(4) 0.041(2) Uani 1 1 d .
C68 C 0.2412(5) 0.8097(5) 0.2197(4) 0.043(2) Uani 1 1 d .
H68 H 0.1864 0.8216 0.2156 0.052 Uiso 1 1 calc R
C69 C 0.2879(5) 0.8594(5) 0.1964(4) 0.040(2) Uani 1 1 d .
C70 C 0.2696(6) 0.9386(5) 0.1578(4) 0.051(2) Uani 1 1 d .
H70A H 0.3030 0.9370 0.1180 0.076 Uiso 1 1 calc R
H70B H 0.2815 0.9729 0.1764 0.076 Uiso 1 1 calc R
H70C H 0.2123 0.9584 0.1535 0.076 Uiso 1 1 calc R
C71 C 0.4963(5) 0.7133(5) 0.4070(4) 0.040(2) Uani 1 1 d .
H71A H 0.4464 0.7023 0.4290 0.059 Uiso 1 1 calc R
H71B H 0.5194 0.7289 0.4334 0.059 Uiso 1 1 calc R
H71C H 0.5352 0.6664 0.3943 0.059 Uiso 1 1 calc R
C72 C 0.4782(4) 0.7767(5) 0.3536(4) 0.0352(18) Uani 1 1 d .
C73 C 0.4601(5) 0.8573(5) 0.3482(4) 0.041(2) Uani 1 1 d .
H73 H 0.4618 0.8813 0.3782 0.049 Uiso 1 1 calc R
C74 C 0.4395(5) 0.8952(5) 0.2915(4) 0.0371(19) Uani 1 1 d .
C75 C 0.4132(6) 0.9798(5) 0.2634(5) 0.050(2) Uani 1 1 d .
H75A H 0.4499 0.9902 0.2258 0.075 Uiso 1 1 calc R
H75B H 0.4143 1.0094 0.2913 0.075 Uiso 1 1 calc R
H75C H 0.3581 0.9956 0.2547 0.075 Uiso 1 1 calc R
C76 C 0.6190(5) 0.6107(5) 0.1414(4) 0.046(2) Uani 1 1 d .
H76A H 0.5896 0.5805 0.1739 0.070 Uiso 1 1 calc R
H76B H 0.6753 0.5946 0.1477 0.070 Uiso 1 1 calc R
H76C H 0.6177 0.6016 0.1025 0.070 Uiso 1 1 calc R
C77 C 0.5806(5) 0.6944(5) 0.1413(4) 0.040(2) Uani 1 1 d .
C78 C 0.5944(7) 0.7595(6) 0.0996(5) 0.068(3) Uani 1 1 d .
H78 H 0.6340 0.7584 0.0642 0.082 Uiso 1 1 calc R
C79 C 0.5427(6) 0.8236(6) 0.1176(4) 0.057(3) Uani 1 1 d .
C80 C 0.5286(8) 0.9079(6) 0.0921(6) 0.092(4) Uani 1 1 d .
H80A H 0.5621 0.9154 0.0524 0.138 Uiso 1 1 calc R
H80B H 0.5429 0.9304 0.1192 0.138 Uiso 1 1 calc R
H80C H 0.4714 0.9338 0.0880 0.138 Uiso 1 1 calc R
C81 C 0.7386(5) 0.5684(5) 0.4231(4) 0.0378(19) Uani 1 1 d .
H81 H 0.7547 0.5711 0.4602 0.045 Uiso 1 1 calc R
C82 C 0.6617(5) 0.7681(5) 0.2449(4) 0.049(2) Uani 1 1 d .
H82A H 0.7082 0.7838 0.2207 0.073 Uiso 1 1 calc R
H82B H 0.6130 0.8138 0.2440 0.073 Uiso 1 1 calc R
H82C H 0.6542 0.7295 0.2283 0.073 Uiso 1 1 calc R
C83 C 0.6768(5) 0.7326(5) 0.3100(4) 0.0380(19) Uani 1 1 d .
C84 C 0.6804(6) 0.7696(5) 0.3531(5) 0.050(2) Uani 1 1 d .
H84 H 0.6716 0.8236 0.3477 0.060 Uiso 1 1 calc R
C85 C 0.6986(5) 0.7149(5) 0.4028(4) 0.045(2) Uani 1 1 d .
C86 C 0.7088(7) 0.7179(6) 0.4647(5) 0.063(3) Uani 1 1 d .
H86A H 0.6765 0.6893 0.4961 0.094 Uiso 1 1 calc R
H86B H 0.6904 0.7722 0.4683 0.094 Uiso 1 1 calc R
H86C H 0.7659 0.6940 0.4694 0.094 Uiso 1 1 calc R
C87 C 0.5491(5) 0.4566(5) 0.3984(4) 0.040(2) Uani 1 1 d .
H87A H 0.5012 0.5016 0.3896 0.060 Uiso 1 1 calc R
H87B H 0.5321 0.4126 0.4246 0.060 Uiso 1 1 calc R
H87C H 0.5810 0.4423 0.3606 0.060 Uiso 1 1 calc R
C88 C 0.5987(5) 0.4768(5) 0.4293(4) 0.0356(18) Uani 1 1 d .
C89 C 0.6024(5) 0.4579(5) 0.4905(4) 0.040(2) Uani 1 1 d .
H89 H 0.5746 0.4267 0.5209 0.048 Uiso 1 1 calc R
C90 C 0.6532(5) 0.4921(5) 0.4999(4) 0.041(2) Uani 1 1 d .
C91 C 0.6769(6) 0.4962(5) 0.5532(4) 0.048(2) Uani 1 1 d .
H91A H 0.7360 0.4809 0.5481 0.072 Uiso 1 1 calc R
H91B H 0.6573 0.4609 0.5883 0.072 Uiso 1 1 calc R
H91C H 0.6534 0.5496 0.5593 0.072 Uiso 1 1 calc R
C92 C 0.8957(5) 0.4429(5) 0.2582(4) 0.043(2) Uani 1 1 d .
H92A H 0.8532 0.4218 0.2586 0.065 Uiso 1 1 calc R
H92B H 0.9482 0.4019 0.2566 0.065 Uiso 1 1 calc R
H92C H 0.8968 0.4857 0.2228 0.065 Uiso 1 1 calc R
C93 C 0.8791(5) 0.4719(4) 0.3129(4) 0.0379(19) Uani 1 1 d .
C94 C 0.9325(5) 0.4690(5) 0.3480(4) 0.044(2) Uani 1 1 d .
H94 H 0.9896 0.4460 0.3412 0.053 Uiso 1 1 calc R
C95 C 0.8892(5) 0.5044(5) 0.3934(4) 0.047(2) Uani 1 1 d .
C96 C 0.9172(7) 0.5171(8) 0.4467(6) 0.082(4) Uani 1 1 d .
H96A H 0.9229 0.5692 0.4363 0.123 Uiso 1 1 calc R
H96B H 0.9694 0.4778 0.4540 0.123 Uiso 1 1 calc R
H96C H 0.8770 0.5123 0.4831 0.123 Uiso 1 1 calc R
B1 B 0.6131(3) 0.4374(3) 0.0688(2) 0.0789(16) Uiso 1 1 d D
F1 F 0.5458(4) 0.4487(5) 0.1112(3) 0.1465(7) Uiso 1 1 d D
F2 F 0.5918(5) 0.4481(5) 0.0145(3) 0.1465(7) Uiso 1 1 d D
F3 F 0.6635(5) 0.3639(4) 0.0841(4) 0.1465(7) Uiso 1 1 d D
F4 F 0.6511(5) 0.4890(4) 0.0654(4) 0.1465(7) Uiso 1 1 d D
B2 B 0.1315(3) 0.9267(3) 0.0587(2) 0.0789(16) Uiso 1 1 d D
F5 F 0.0852(4) 0.8937(4) 0.0442(4) 0.1465(7) Uiso 1 1 d D
F6 F 0.1264(5) 0.9105(5) 0.1196(3) 0.1465(7) Uiso 1 1 d D
F7 F 0.1049(5) 1.0049(3) 0.0378(4) 0.1465(7) Uiso 1 1 d D
F8 F 0.2094(4) 0.8979(5) 0.0334(4) 0.1465(7) Uiso 1 1 d D
B3 B 0.5032(3) 0.2556(3) 0.4216(2) 0.0789(16) Uiso 1 1 d D
F9 F 0.5504(5) 0.2707(5) 0.3678(3) 0.1465(7) Uiso 1 1 d D
F10 F 0.4543(5) 0.3233(4) 0.4370(4) 0.1465(7) Uiso 1 1 d D
F11 F 0.4578(5) 0.2141(5) 0.4176(4) 0.1465(7) Uiso 1 1 d D
F12 F 0.5516(5) 0.2137(5) 0.4638(4) 0.1465(7) Uiso 1 1 d D
B4 B 0.4007(3) 0.1104(3) 0.0788(2) 0.0789(16) Uiso 1 1 d D
F13 F 0.3848(5) 0.0631(4) 0.1327(3) 0.1465(7) Uiso 1 1 d D
F14 F 0.4802(3) 0.1042(5) 0.0671(4) 0.1465(7) Uiso 1 1 d D
F15 F 0.3822(5) 0.0893(5) 0.0348(3) 0.1465(7) Uiso 1 1 d D
F16 F 0.3556(5) 0.1851(3) 0.0807(4) 0.1465(7) Uiso 1 1 d D
B5 B 0.2217(3) 0.1097(3) 0.6213(2) 0.0789(16) Uiso 1 1 d D
F17 F 0.1959(5) 0.0495(4) 0.6241(4) 0.1465(7) Uiso 1 1 d D
F18 F 0.2075(5) 0.1239(5) 0.6771(3) 0.1465(7) Uiso 1 1 d D
F19 F 0.3021(3) 0.0913(5) 0.6000(4) 0.1465(7) Uiso 1 1 d D
F20 F 0.1814(5) 0.1740(4) 0.5837(3) 0.1465(7) Uiso 1 1 d D
B6 B 0.8712(3) 0.3291(3) 0.5469(2) 0.0789(16) Uiso 1 1 d D
F21 F 0.8817(5) 0.2606(4) 0.5882(3) 0.1465(7) Uiso 1 1 d D
F22 F 0.8648(5) 0.3862(4) 0.5738(4) 0.1465(7) Uiso 1 1 d D
F23 F 0.9355(4) 0.3225(5) 0.5019(3) 0.1465(7) Uiso 1 1 d D
F24 F 0.8028(4) 0.3469(5) 0.5238(4) 0.1465(7) Uiso 1 1 d D

loop_
_atom_site_aniso_label
_atom_site_aniso_U_11
_atom_site_aniso_U_22
_atom_site_aniso_U_33
_atom_site_aniso_U_23
_atom_site_aniso_U_13
_atom_site_aniso_U_12
Mo1 0.0237(3) 0.0352(4) 0.0269(3) -0.0050(3) -0.0100(3) -0.0016(3)
Mo2 0.0254(3) 0.0319(4) 0.0267(3) -0.0082(3) -0.0094(3) 0.0013(3)
O1 0.020(2) 0.045(3) 0.032(3) -0.006(3) -0.007(2) -0.004(2)
O2 0.040(3) 0.057(4) 0.037(3) -0.003(3) -0.013(3) -0.001(3)
O3 0.037(3) 0.043(3) 0.030(3) -0.008(3) -0.012(2) -0.009(3)
O4 0.041(3) 0.035(3) 0.042(3) -0.010(3) -0.017(3) -0.001(3)
O5 0.029(3) 0.054(4) 0.042(3) -0.023(3) -0.009(3) 0.008(3)
N1 0.034(4) 0.035(4) 0.046(4) -0.010(3) -0.016(3) -0.009(3)
N2 0.039(4) 0.037(4) 0.057(5) -0.003(4) -0.020(4) -0.016(3)
N3 0.020(3) 0.041(4) 0.035(4) -0.002(3) -0.011(3) -0.003(3)
N4 0.026(3) 0.047(4) 0.034(4) 0.001(3) -0.011(3) -0.013(3)
N5 0.022(3) 0.029(3) 0.025(3) 0.002(3) -0.007(3) 0.001(3)
N6 0.034(4) 0.035(4) 0.032(4) 0.002(3) -0.010(3) -0.004(3)
N7 0.030(3) 0.027(3) 0.027(3) 0.002(3) -0.005(3) -0.002(3)
N8 0.038(4) 0.027(3) 0.030(3) -0.006(3) -0.009(3) -0.008(3)
N9 0.027(3) 0.038(4) 0.032(4) -0.017(3) -0.008(3) -0.001(3)
N10 0.036(4) 0.037(4) 0.027(3) -0.010(3) -0.015(3) -0.002(3)
N11 0.028(3) 0.037(4) 0.023(3) -0.006(3) -0.006(3) -0.002(3)
N12 0.037(4) 0.036(4) 0.032(4) 0.000(3) -0.009(3) -0.018(3)
C1 0.021(4) 0.036(5) 0.048(5) -0.002(4) -0.010(4) -0.003(3)
C2 0.079(7) 0.036(5) 0.069(7) -0.019(5) -0.030(6) 0.003(5)
C3 0.069(7) 0.042(5) 0.051(6) -0.009(5) -0.025(5) -0.013(5)
C4 0.096(9) 0.056(7) 0.099(9) -0.023(7) -0.028(8) -0.033(7)
C5 0.055(6) 0.072(7) 0.080(8) 0.001(6) -0.023(6) -0.038(6)
C6 0.070(8) 0.097(9) 0.108(10) 0.000(8) -0.021(7) -0.055(7)
C7 0.032(4) 0.053(5) 0.036(5) 0.006(4) -0.010(4) -0.017(4)
C8 0.027(4) 0.039(4) 0.029(4) -0.011(4) -0.007(3) -0.009(3)
C9 0.027(4) 0.038(4) 0.036(4) -0.002(4) -0.018(3) -0.008(3)
C10 0.024(4) 0.040(5) 0.032(4) 0.000(4) -0.017(3) -0.006(3)
C11 0.024(4) 0.059(6) 0.038(5) -0.013(4) -0.014(4) -0.004(4)
C12 0.055(5) 0.029(4) 0.035(5) -0.004(4) -0.024(4) -0.006(4)
C13 0.035(4) 0.024(4) 0.031(4) -0.002(3) -0.011(3) -0.002(3)
C14 0.047(5) 0.031(4) 0.028(4) -0.006(4) -0.011(4) 0.004(4)
C15 0.037(4) 0.028(4) 0.028(4) 0.002(3) -0.004(4) 0.003(3)
C16 0.041(5) 0.042(5) 0.049(6) 0.006(4) 0.003(4) 0.003(4)
C17 0.048(5) 0.032(4) 0.036(4) -0.011(4) -0.018(4) -0.008(4)
C18 0.021(4) 0.034(4) 0.051(5) 0.008(4) -0.006(4) -0.003(3)
C19 0.031(4) 0.024(4) 0.034(4) -0.005(3) -0.007(3) 0.001(3)
C20 0.058(6) 0.028(4) 0.031(5) 0.004(4) 0.000(4) -0.001(4)
C21 0.046(5) 0.021(4) 0.026(4) -0.001(3) -0.002(4) 0.003(3)
C22 0.076(7) 0.042(5) 0.040(5) -0.016(4) 0.003(5) -0.017(5)
C23 0.043(5) 0.029(4) 0.052(5) -0.010(4) -0.014(4) 0.004(4)
C24 0.025(4) 0.027(4) 0.037(4) -0.008(3) -0.007(3) 0.007(3)
C25 0.028(4) 0.036(5) 0.035(4) -0.005(4) -0.011(3) 0.004(3)
C26 0.025(4) 0.052(5) 0.039(5) -0.006(4) -0.012(4) -0.006(4)
C27 0.052(5) 0.060(6) 0.038(5) -0.007(4) -0.030(4) -0.005(5)
C28 0.028(4) 0.053(5) 0.038(5) 0.010(4) -0.004(4) -0.007(4)
C29 0.032(4) 0.038(5) 0.053(6) 0.002(4) -0.014(4) -0.002(4)
C30 0.058(6) 0.054(6) 0.061(6) 0.001(5) -0.006(5) -0.034(5)
C31 0.048(5) 0.054(6) 0.058(6) -0.009(5) -0.021(5) -0.014(5)
C32 0.103(9) 0.049(6) 0.084(8) -0.018(6) -0.038(7) -0.032(6)
Mo3 0.0215(3) 0.0212(3) 0.0443(4) 0.0018(3) -0.0097(3) -0.0041(3)
Mo4 0.0209(3) 0.0290(4) 0.0378(4) 0.0001(3) -0.0060(3) -0.0037(3)
N13 0.026(3) 0.024(3) 0.047(4) 0.006(3) -0.017(3) -0.006(3)
N14 0.037(4) 0.016(3) 0.055(4) 0.001(3) -0.022(3) -0.004(3)
N15 0.024(3) 0.035(4) 0.039(4) 0.001(3) -0.006(3) -0.007(3)
N16 0.032(3) 0.027(3) 0.043(4) -0.007(3) -0.008(3) -0.005(3)
N17 0.027(3) 0.022(3) 0.040(4) -0.002(3) -0.006(3) -0.007(3)
N18 0.030(3) 0.018(3) 0.035(3) -0.003(3) -0.005(3) -0.005(3)
N19 0.023(3) 0.033(4) 0.041(4) -0.008(3) -0.011(3) -0.009(3)
N20 0.023(3) 0.038(4) 0.036(4) -0.009(3) -0.010(3) -0.008(3)
N21 0.032(4) 0.045(4) 0.033(4) -0.008(3) -0.006(3) -0.003(3)
N22 0.022(3) 0.045(4) 0.029(3) -0.012(3) -0.008(3) -0.005(3)
N23 0.022(3) 0.023(3) 0.041(4) 0.000(3) -0.014(3) -0.004(3)
N24 0.021(3) 0.033(3) 0.030(3) -0.010(3) -0.006(3) -0.005(3)
O6 0.019(2) 0.028(3) 0.044(3) -0.005(2) -0.003(2) 0.001(2)
O7 0.043(3) 0.026(3) 0.048(3) -0.004(3) -0.024(3) -0.003(2)
O8 0.024(3) 0.033(3) 0.063(4) 0.006(3) -0.008(3) -0.008(2)
O9 0.031(3) 0.037(3) 0.052(4) 0.007(3) -0.008(3) -0.009(2)
O10 0.032(3) 0.043(3) 0.050(4) -0.011(3) -0.002(3) -0.006(3)
C33 0.032(4) 0.023(4) 0.039(4) 0.000(3) -0.010(4) -0.007(3)
C34 0.028(4) 0.039(5) 0.087(7) -0.016(5) -0.022(5) -0.008(4)
C35 0.030(4) 0.022(4) 0.066(6) -0.010(4) -0.009(4) -0.003(3)
C36 0.033(4) 0.039(5) 0.055(6) -0.001(4) -0.022(4) -0.005(4)
C37 0.028(4) 0.031(4) 0.052(5) -0.008(4) -0.012(4) -0.002(3)
C38 0.047(5) 0.037(5) 0.054(6) 0.005(4) -0.021(5) 0.007(4)
C39 0.033(4) 0.047(5) 0.052(6) -0.003(4) -0.002(4) -0.005(4)
C40 0.020(4) 0.043(5) 0.041(5) -0.009(4) -0.008(3) -0.001(3)
C41 0.039(5) 0.041(5) 0.065(7) -0.015(5) -0.006(5) -0.004(4)
C42 0.048(5) 0.039(5) 0.052(6) -0.024(5) 0.003(4) -0.006(4)
C43 0.111(9) 0.022(5) 0.077(8) -0.018(5) -0.015(7) -0.006(5)
C44 0.029(4) 0.048(5) 0.044(5) -0.003(4) -0.005(4) -0.009(4)
C45 0.032(4) 0.032(4) 0.025(4) -0.002(3) -0.008(3) -0.015(3)
C46 0.025(4) 0.041(5) 0.041(5) -0.008(4) -0.005(4) -0.007(4)
C47 0.040(5) 0.042(5) 0.027(4) 0.005(4) -0.012(4) -0.020(4)
C48 0.047(5) 0.029(4) 0.044(5) 0.006(4) -0.010(4) -0.015(4)
C49 0.032(4) 0.026(4) 0.034(4) -0.007(3) -0.008(3) -0.009(3)
C50 0.038(5) 0.025(4) 0.076(7) 0.007(4) -0.023(5) -0.010(4)
C51 0.033(4) 0.030(4) 0.050(5) -0.007(4) -0.015(4) -0.007(3)
C52 0.034(4) 0.029(4) 0.048(5) -0.001(4) -0.007(4) -0.019(4)
C53 0.039(4) 0.044(5) 0.028(4) -0.005(4) -0.007(4) -0.025(4)
C54 0.031(4) 0.054(6) 0.052(5) -0.015(5) 0.000(4) -0.020(4)
C55 0.048(5) 0.069(7) 0.040(5) -0.011(5) -0.007(4) -0.010(5)
C56 0.044(5) 0.038(5) 0.029(4) -0.002(4) -0.014(4) -0.001(4)
C57 0.036(5) 0.069(6) 0.032(5) -0.009(4) -0.010(4) -0.009(4)
C58 0.038(4) 0.033(4) 0.044(5) -0.001(4) -0.016(4) -0.008(4)
C59 0.021(4) 0.053(5) 0.051(5) -0.003(4) -0.016(4) 0.004(4)
C60 0.034(5) 0.031(5) 0.088(7) 0.002(5) -0.018(5) -0.020(4)
C61 0.034(4) 0.018(4) 0.061(6) 0.000(4) -0.025(4) -0.004(3)
C62 0.024(4) 0.041(5) 0.068(6) -0.013(5) -0.009(4) -0.005(4)
C63 0.034(4) 0.031(4) 0.052(5) -0.022(4) -0.008(4) -0.005(3)
C64 0.038(5) 0.052(6) 0.064(6) -0.033(5) -0.007(5) -0.005(4)
Mo5 0.0281(3) 0.0279(3) 0.0300(4) -0.0054(3) -0.0081(3) -0.0025(3)
Mo6 0.0261(3) 0.0274(3) 0.0287(3) -0.0076(3) -0.0030(3) -0.0014(3)
N25 0.036(4) 0.041(4) 0.035(4) -0.013(3) -0.014(3) -0.004(3)
N26 0.033(3) 0.030(4) 0.035(4) -0.009(3) -0.010(3) 0.000(3)
N27 0.033(3) 0.028(3) 0.032(4) -0.004(3) -0.007(3) -0.001(3)
N28 0.034(4) 0.031(4) 0.033(4) -0.014(3) -0.006(3) -0.002(3)
N29 0.034(4) 0.037(4) 0.034(4) -0.019(3) -0.002(3) -0.002(3)
N30 0.032(3) 0.039(4) 0.032(4) -0.010(3) -0.002(3) -0.004(3)
N31 0.030(3) 0.038(4) 0.041(4) -0.019(3) -0.006(3) 0.000(3)
N32 0.028(3) 0.043(4) 0.035(4) -0.008(3) -0.007(3) -0.007(3)
N33 0.033(4) 0.037(4) 0.027(3) -0.010(3) -0.005(3) -0.004(3)
N34 0.033(3) 0.027(3) 0.029(3) -0.006(3) -0.002(3) -0.003(3)
N35 0.028(3) 0.029(3) 0.033(4) -0.001(3) -0.004(3) 0.000(3)
N36 0.040(4) 0.045(4) 0.038(4) -0.010(3) -0.010(3) -0.009(3)
O11 0.032(3) 0.033(3) 0.035(3) -0.011(2) -0.009(2) -0.006(2)
O12 0.031(3) 0.036(3) 0.035(3) 0.005(3) -0.010(2) 0.000(2)
O13 0.054(4) 0.031(3) 0.041(3) -0.007(3) -0.018(3) -0.009(3)
O14 0.036(3) 0.032(3) 0.043(3) -0.011(3) -0.005(3) -0.003(2)
O15 0.035(3) 0.040(3) 0.037(3) -0.006(3) -0.002(2) -0.012(3)
C65 0.043(5) 0.032(4) 0.032(4) -0.013(4) -0.004(4) 0.002(4)
C66 0.042(5) 0.062(6) 0.053(6) -0.009(5) -0.015(4) -0.014(5)
C67 0.031(4) 0.046(5) 0.050(5) -0.012(4) -0.019(4) -0.005(4)
C68 0.036(5) 0.049(5) 0.044(5) -0.006(4) -0.013(4) -0.011(4)
C69 0.039(5) 0.042(5) 0.029(4) -0.010(4) -0.014(4) 0.005(4)
C70 0.054(6) 0.042(5) 0.049(6) -0.013(4) -0.020(5) 0.003(4)
C71 0.035(4) 0.042(5) 0.037(5) -0.016(4) -0.011(4) 0.002(4)
C72 0.025(4) 0.039(5) 0.041(5) -0.016(4) -0.007(3) -0.003(3)
C73 0.037(5) 0.046(5) 0.041(5) -0.013(4) -0.016(4) -0.004(4)
C74 0.031(4) 0.029(4) 0.043(5) -0.016(4) 0.000(4) 0.002(3)
C75 0.052(6) 0.034(5) 0.064(6) -0.014(5) -0.021(5) -0.004(4)
C76 0.047(5) 0.050(5) 0.036(5) -0.016(4) 0.003(4) -0.008(4)
C77 0.042(5) 0.048(5) 0.026(4) -0.011(4) -0.001(4) -0.008(4)
C78 0.063(7) 0.065(7) 0.054(6) -0.017(6) 0.020(5) -0.009(6)
C79 0.060(6) 0.047(6) 0.045(6) -0.001(5) 0.005(5) -0.011(5)
C80 0.090(9) 0.053(7) 0.088(9) 0.004(7) 0.030(7) -0.015(6)
C81 0.029(4) 0.034(4) 0.042(5) -0.017(4) -0.003(4) 0.005(3)
C82 0.043(5) 0.036(5) 0.069(6) -0.006(5) -0.021(5) -0.009(4)
C83 0.036(4) 0.028(4) 0.049(5) -0.006(4) -0.012(4) -0.007(3)
C84 0.052(6) 0.034(5) 0.073(7) -0.019(5) -0.023(5) -0.009(4)
C85 0.044(5) 0.041(5) 0.056(6) -0.028(5) -0.013(4) -0.002(4)
C86 0.080(7) 0.049(6) 0.059(6) -0.019(5) -0.025(6) -0.007(5)
C87 0.037(4) 0.037(5) 0.038(5) -0.005(4) -0.005(4) -0.005(4)
C88 0.033(4) 0.036(4) 0.031(4) -0.014(4) 0.003(3) -0.004(3)
C89 0.037(5) 0.040(5) 0.029(4) -0.005(4) -0.001(4) -0.001(4)
C90 0.042(5) 0.039(5) 0.024(4) -0.009(4) -0.001(4) 0.006(4)
C91 0.058(6) 0.044(5) 0.030(5) -0.007(4) -0.012(4) -0.002(4)
C92 0.038(5) 0.035(5) 0.033(5) -0.002(4) 0.010(4) 0.003(4)
C93 0.035(4) 0.024(4) 0.043(5) 0.002(4) -0.005(4) -0.003(3)
C94 0.025(4) 0.039(5) 0.051(5) 0.000(4) -0.004(4) 0.000(4)
C95 0.031(4) 0.049(5) 0.059(6) -0.017(5) -0.020(4) 0.003(4)
C96 0.048(6) 0.111(10) 0.091(9) -0.048(8) -0.034(6) 0.004(6)

loop_
_atom_type_symbol
_atom_type_description
_atom_type_scat_dispersion_real
_atom_type_scat_dispersion_imag
_atom_type_scat_source
C C 0.0033 0.0016 'International Tables Vol C Tables 4.2.6.8 and 6.1.1.4'
H H 0.0000 0.0000 'International Tables Vol C Tables 4.2.6.8 and 6.1.1.4'
N N 0.0061 0.0033 'International Tables Vol C Tables 4.2.6.8 and 6.1.1.4'
Mo Mo -1.6832 0.6857 'International Tables Vol C Tables 4.2.6.8 and 6.1.1.4'
B B 0.0013 0.0007 'International Tables Vol C Tables 4.2.6.8 and 6.1.1.4'
F F 0.0171 0.0103 'International Tables Vol C Tables 4.2.6.8 and 6.1.1.4'
O O 0.0106 0.0060 'International Tables Vol C Tables 4.2.6.8 and 6.1.1.4'

loop_
_geom_angle_atom_site_label_1
_geom_angle_atom_site_label_2
_geom_angle_atom_site_label_3
_geom_angle
O2 Mo1 O1 104.3(3)
O2 Mo1 O3 103.7(3)
O1 Mo1 O3 103.3(2)
O2 Mo1 N3 91.1(3)
O1 Mo1 N3 89.9(2)
O3 Mo1 N3 156.8(2)
O2 Mo1 N1 89.5(3)
O1 Mo1 N1 160.8(2)
O3 Mo1 N1 85.8(2)
N3 Mo1 N1 76.4(2)
O2 Mo1 N5 163.2(3)
O1 Mo1 N5 85.7(2)
O3 Mo1 N5 86.7(2)
N3 Mo1 N5 75.2(2)
N1 Mo1 N5 78.0(2)
O4 Mo2 O5 104.1(3)
O4 Mo2 O3 103.3(2)
O5 Mo2 O3 102.8(3)
O4 Mo2 N9 91.5(2)
O5 Mo2 N9 89.9(2)
O3 Mo2 N9 157.2(2)
O4 Mo2 N7 86.8(3)
O5 Mo2 N7 161.3(2)
O3 Mo2 N7 89.1(2)
N9 Mo2 N7 74.4(2)
O4 Mo2 N11 162.3(2)
O5 Mo2 N11 88.8(3)
O3 Mo2 N11 85.1(2)
N9 Mo2 N11 76.3(2)
N7 Mo2 N11 77.7(2)
Mo2 O3 Mo1 173.1(3)
C3 N1 N2 106.2(7)
C3 N1 Mo1 130.7(6)
N2 N1 Mo1 123.0(5)
C5 N2 N1 112.7(8)
C5 N2 C1 129.0(8)
N1 N2 C1 117.9(6)
C8 N3 N4 107.0(6)
C8 N3 Mo1 130.3(5)
N4 N3 Mo1 122.6(5)
N3 N4 C10 109.8(6)
N3 N4 C1 121.0(6)
C10 N4 C1 128.8(7)
C13 N5 N6 105.6(6)
C13 N5 Mo1 131.3(5)
N6 N5 Mo1 123.0(5)
C15 N6 N5 110.0(6)
C15 N6 C1 131.1(7)
N5 N6 C1 118.2(6)
C19 N7 N8 105.1(6)
C19 N7 Mo2 131.1(5)
N8 N7 Mo2 123.8(5)
C21 N8 N7 112.1(6)
C21 N8 C17 130.0(7)
N7 N8 C17 117.8(6)
C24 N9 N10 106.3(6)
C24 N9 Mo2 128.8(5)
N10 N9 Mo2 124.8(5)
C26 N10 N9 109.6(6)
C26 N10 C17 131.0(7)
N9 N10 C17 119.3(6)
C29 N11 N12 105.0(7)
C29 N11 Mo2 131.8(6)
N12 N11 Mo2 123.0(5)
N11 N12 C31 112.5(7)
N11 N12 C17 117.8(6)
C31 N12 C17 129.6(7)
N4 C1 N6 111.9(7)
N4 C1 N2 110.7(7)
N6 C1 N2 110.9(6)
N4 C1 H1 107.7
N6 C1 H1 107.7
N2 C1 H1 107.7
C3 C2 H2A 109.5
C3 C2 H2B 109.5
H2A C2 H2B 109.5
C3 C2 H2C 109.5
H2A C2 H2C 109.5
H2B C2 H2C 109.5
N1 C3 C4 108.7(9)
N1 C3 C2 124.6(9)
C4 C3 C2 126.7(10)
C3 C4 C5 107.0(9)
C3 C4 H4 126.5
C5 C4 H4 126.5
N2 C5 C4 105.3(9)
N2 C5 C6 123.7(11)
C4 C5 C6 130.9(10)
C5 C6 H6A 109.5
C5 C6 H6B 109.5
H6A C6 H6B 109.5
C5 C6 H6C 109.5
H6A C6 H6C 109.5
H6B C6 H6C 109.5
C8 C7 H7A 109.5
C8 C7 H7B 109.5
H7A C7 H7B 109.5
C8 C7 H7C 109.5
H7A C7 H7C 109.5
H7B C7 H7C 109.5
N3 C8 C9 109.4(7)
N3 C8 C7 122.4(7)
C9 C8 C7 128.2(7)
C10 C9 C8 107.7(7)
C10 C9 H9 126.2
C8 C9 H9 126.2
C9 C10 N4 106.1(6)
C9 C10 C11 132.5(7)
N4 C10 C11 121.3(7)
C10 C11 H11A 109.5
C10 C11 H11B 109.5
H11A C11 H11B 109.5
C10 C11 H11C 109.5
H11A C11 H11C 109.5
H11B C11 H11C 109.5
C13 C12 H12A 109.5
C13 C12 H12B 109.5
H12A C12 H12B 109.5
C13 C12 H12C 109.5
H12A C12 H12C 109.5
H12B C12 H12C 109.5
N5 C13 C14 109.0(7)
N5 C13 C12 121.9(7)
C14 C13 C12 129.1(8)
C15 C14 C13 109.0(7)
C15 C14 H14 125.5
C13 C14 H14 125.5
C14 C15 N6 106.4(7)
C14 C15 C16 132.8(8)
N6 C15 C16 120.7(8)
C15 C16 H16A 109.5
C15 C16 H16B 109.5
H16A C16 H16B 109.5
C15 C16 H16C 109.5
H16A C16 H16C 109.5
H16B C16 H16C 109.5
N10 C17 N8 111.9(6)
N10 C17 N12 111.6(7)
N8 C17 N12 109.3(6)
N10 C17 H17 107.9
N8 C17 H17 107.9
N12 C17 H17 107.9
C19 C18 H18A 109.5
C19 C18 H18B 109.5
H18A C18 H18B 109.5
C19 C18 H18C 109.5
H18A C18 H18C 109.5
H18B C18 H18C 109.5
N7 C19 C20 108.9(7)
N7 C19 C18 121.4(7)
C20 C19 C18 129.7(8)
C21 C20 C19 108.3(8)
C21 C20 H20 125.8
C19 C20 H20 125.8
C20 C21 N8 105.5(7)
C20 C21 C22 132.1(8)
N8 C21 C22 122.4(8)
C21 C22 H22A 109.5
C21 C22 H22B 109.5
H22A C22 H22B 109.5
C21 C22 H22C 109.5
H22A C22 H22C 109.5
H22B C22 H22C 109.5
C24 C23 H23A 109.5
C24 C23 H23B 109.5
H23A C23 H23B 109.5
C24 C23 H23C 109.5
H23A C23 H23C 109.5
H23B C23 H23C 109.5
N9 C24 C25 107.7(7)
N9 C24 C23 123.2(7)
C25 C24 C23 129.2(7)
C26 C25 C24 108.0(7)
C26 C25 H25 126.0
C24 C25 H25 126.0
C25 C26 N10 108.5(7)
C25 C26 C27 131.0(8)
N10 C26 C27 120.5(8)
C26 C27 H27A 109.5
C26 C27 H27B 109.5
H27A C27 H27B 109.5
C26 C27 H27C 109.5
H27A C27 H27C 109.5
H27B C27 H27C 109.5
C29 C28 H28A 109.5
C29 C28 H28B 109.5
H28A C28 H28B 109.5
C29 C28 H28C 109.5
H28A C28 H28C 109.5
H28B C28 H28C 109.5
N11 C29 C30 109.3(8)
N11 C29 C28 122.3(8)
C30 C29 C28 128.4(8)
C31 C30 C29 108.5(8)
C31 C30 H30 125.7
C29 C30 H30 125.7
C30 C31 N12 104.6(8)
C30 C31 C32 133.2(10)
N12 C31 C32 122.2(9)
C31 C32 H32A 109.5
C31 C32 H32B 109.5
H32A C32 H32B 109.5
C31 C32 H32C 109.5
H32A C32 H32C 109.5
H32B C32 H32C 109.5
O7 Mo3 O8 103.0(3)
O7 Mo3 O6 103.5(2)
O8 Mo3 O6 102.7(2)
O7 Mo3 N13 88.8(2)
O8 Mo3 N13 88.9(2)
O6 Mo3 N13 160.4(2)
O7 Mo3 N15 159.9(2)
O8 Mo3 N15 88.2(3)
O6 Mo3 N15 89.8(2)
N13 Mo3 N15 74.6(2)
O7 Mo3 N17 88.8(3)
O8 Mo3 N17 161.6(2)
O6 Mo3 N17 87.9(2)
N13 Mo3 N17 77.1(2)
N15 Mo3 N17 76.6(2)
O10 Mo4 O9 104.6(3)
O10 Mo4 O6 102.4(2)
O9 Mo4 O6 102.4(3)
O10 Mo4 N21 88.7(3)
O9 Mo4 N21 89.8(3)
O6 Mo4 N21 160.6(2)
O10 Mo4 N23 160.1(2)
O9 Mo4 N23 87.3(3)
O6 Mo4 N23 90.2(2)
N21 Mo4 N23 75.3(2)
O10 Mo4 N19 87.9(3)
O9 Mo4 N19 161.2(2)
O6 Mo4 N19 88.2(2)
N21 Mo4 N19 76.3(2)
N23 Mo4 N19 77.0(2)
C35 N13 N14 106.6(6)
C35 N13 Mo3 129.1(5)
N14 N13 Mo3 124.0(5)
N13 N14 C37 110.7(6)
N13 N14 C33 120.3(6)
C37 N14 C33 128.8(6)
C40 N15 N16 104.7(7)
C40 N15 Mo3 131.1(5)
N16 N15 Mo3 124.0(5)
C42 N16 N15 111.8(7)
C42 N16 C33 129.5(7)
N15 N16 C33 118.0(6)
C45 N17 N18 105.1(6)
C45 N17 Mo3 129.0(5)
N18 N17 Mo3 123.7(4)
C47 N18 N17 111.2(6)
C47 N18 C33 129.7(6)
N17 N18 C33 118.6(6)
C51 N19 N20 105.2(6)
C51 N19 Mo4 130.7(5)
N20 N19 Mo4 123.8(5)
C53 N20 N19 111.0(6)
C53 N20 C49 130.1(6)
N19 N20 C49 118.7(6)
C56 N21 N22 105.7(6)
C56 N21 Mo4 129.1(6)
N22 N21 Mo4 125.0(5)
C58 N22 N21 111.8(6)
C58 N22 C49 129.1(7)
N21 N22 C49 119.0(6)
C61 N23 N24 103.6(6)
C61 N23 Mo4 131.6(5)
N24 N23 Mo4 124.7(4)
C63 N24 N23 111.8(6)
C63 N24 C49 130.1(6)
N23 N24 C49 117.2(6)
Mo4 O6 Mo3 170.1(3)
N18 C33 N14 110.8(6)
N18 C33 N16 111.5(6)
N14 C33 N16 107.7(6)
N18 C33 H33 108.9
N14 C33 H33 108.9
N16 C33 H33 108.9
C35 C34 H34A 109.5
C35 C34 H34B 109.5
H34A C34 H34B 109.5
C35 C34 H34C 109.5
H34A C34 H34C 109.5
H34B C34 H34C 109.5
N13 C35 C36 109.4(7)
N13 C35 C34 123.0(7)
C36 C35 C34 127.6(8)
C37 C36 C35 107.9(7)
C37 C36 H36 126.1
C35 C36 H36 126.1
C36 C37 N14 105.3(7)
C36 C37 C38 130.6(8)
N14 C37 C38 124.1(8)
C37 C38 H38A 109.5
C37 C38 H38B 109.5
H38A C38 H38B 109.5
C37 C38 H38C 109.5
H38A C38 H38C 109.5
H38B C38 H38C 109.5
C40 C39 H39A 109.5
C40 C39 H39B 109.5
H39A C39 H39B 109.5
C40 C39 H39C 109.5
H39A C39 H39C 109.5
H39B C39 H39C 109.5
N15 C40 C41 110.5(8)
N15 C40 C39 122.6(8)
C41 C40 C39 127.0(8)
C42 C41 C40 107.2(9)
C42 C41 H41 126.4
C40 C41 H41 126.4
C41 C42 N16 105.8(8)
C41 C42 C43 132.7(9)
N16 C42 C43 121.4(8)
C42 C43 H43A 109.5
C42 C43 H43B 109.5
H43A C43 H43B 109.5
C42 C43 H43C 109.5
H43A C43 H43C 109.5
H43B C43 H43C 109.5
C45 C44 H44A 109.5
C45 C44 H44B 109.5
H44A C44 H44B 109.5
C45 C44 H44C 109.5
H44A C44 H44C 109.5
H44B C44 H44C 109.5
N17 C45 C46 109.9(7)
N17 C45 C44 122.2(7)
C46 C45 C44 128.0(7)
C47 C46 C45 107.1(7)
C47 C46 H46 126.5
C45 C46 H46 126.5
N18 C47 C46 106.7(7)
N18 C47 C48 123.5(7)
C46 C47 C48 129.8(8)
C47 C48 H48A 109.5
C47 C48 H48B 109.5
H48A C48 H48B 109.5
C47 C48 H48C 109.5
H48A C48 H48C 109.5
H48B C48 H48C 109.5
N20 C49 N24 111.7(6)
N20 C49 N22 110.0(6)
N24 C49 N22 110.0(6)
N20 C49 H49 108.3
N24 C49 H49 108.3
N22 C49 H49 108.3
C51 C50 H50A 109.5
C51 C50 H50B 109.5
H50A C50 H50B 109.5
C51 C50 H50C 109.5
H50A C50 H50C 109.5
H50B C50 H50C 109.5
N19 C51 C52 108.9(7)
N19 C51 C50 122.7(7)
C52 C51 C50 128.3(7)
C53 C52 C51 108.3(7)
C53 C52 H52 125.8
C51 C52 H52 125.8
C52 C53 N20 106.5(7)
C52 C53 C54 131.3(7)
N20 C53 C54 122.0(7)
C53 C54 H54A 109.5
C53 C54 H54B 109.5
H54A C54 H54B 109.5
C53 C54 H54C 109.5
H54A C54 H54C 109.5
H54B C54 H54C 109.5
C56 C55 H55A 109.5
C56 C55 H55B 109.5
H55A C55 H55B 109.5
C56 C55 H55C 109.5
H55A C55 H55C 109.5
H55B C55 H55C 109.5
N21 C56 C57 108.0(8)
N21 C56 C55 122.2(7)
C57 C56 C55 129.7(8)
C58 C57 C56 107.6(7)
C58 C57 H57 126.2
C56 C57 H57 126.2
N22 C58 C57 106.9(7)
N22 C58 C59 123.6(8)
C57 C58 C59 129.5(8)
C58 C59 H59A 109.5
C58 C59 H59B 109.5
H59A C59 H59B 109.5
C58 C59 H59C 109.5
H59A C59 H59C 109.5
H59B C59 H59C 109.5
C61 C60 H60A 109.5
C61 C60 H60B 109.5
H60A C60 H60B 109.5
C61 C60 H60C 109.5
H60A C60 H60C 109.5
H60B C60 H60C 109.5
N23 C61 C62 110.6(7)
N23 C61 C60 121.4(8)
C62 C61 C60 128.0(8)
C63 C62 C61 106.6(8)
C63 C62 H62 126.7
C61 C62 H62 126.7
N24 C63 C62 107.3(7)
N24 C63 C64 123.4(7)
C62 C63 C64 129.3(8)
C63 C64 H64A 109.5
C63 C64 H64B 109.5
H64A C64 H64B 109.5
C63 C64 H64C 109.5
H64A C64 H64C 109.5
H64B C64 H64C 109.5
O13 Mo5 O12 104.5(3)
O13 Mo5 O11 103.1(2)
O12 Mo5 O11 103.1(2)
O13 Mo5 N25 90.7(3)
O12 Mo5 N25 90.2(2)
O11 Mo5 N25 157.5(2)
O13 Mo5 N29 89.8(3)
O12 Mo5 N29 160.7(2)
O11 Mo5 N29 85.7(2)
N25 Mo5 N29 76.5(2)
O13 Mo5 N27 163.1(2)
O12 Mo5 N27 85.7(3)
O11 Mo5 N27 87.2(2)
N25 Mo5 N27 75.6(2)
N29 Mo5 N27 77.5(2)
O15 Mo6 O14 103.5(3)
O15 Mo6 O11 103.6(2)
O14 Mo6 O11 103.2(2)
O15 Mo6 N35 91.1(2)
O14 Mo6 N35 89.9(3)
O11 Mo6 N35 157.2(2)
O15 Mo6 N33 161.8(3)
O14 Mo6 N33 89.4(3)
O11 Mo6 N33 85.5(2)
N35 Mo6 N33 75.9(2)
O15 Mo6 N31 87.2(3)
O14 Mo6 N31 162.3(3)
O11 Mo6 N31 87.7(2)
N35 Mo6 N31 75.5(2)
N33 Mo6 N31 77.4(2)
C67 N25 N26 105.4(6)
C67 N25 Mo5 131.2(6)
N26 N25 Mo5 123.1(5)
C69 N26 N25 110.9(7)
C69 N26 C65 128.1(7)
N25 N26 C65 120.7(6)
C72 N27 N28 105.1(6)
C72 N27 Mo5 130.6(5)
N28 N27 Mo5 123.5(5)
C74 N28 N27 113.1(6)
C74 N28 C65 129.5(7)
N27 N28 C65 117.0(6)
C77 N29 N30 105.4(7)
C77 N29 Mo5 131.4(6)
N30 N29 Mo5 123.0(5)
C79 N30 N29 111.9(7)
C79 N30 C65 129.0(7)
N29 N30 C65 118.6(6)
C83 N31 N32 106.0(7)
C83 N31 Mo6 132.2(6)
N32 N31 Mo6 121.7(5)
C85 N32 N31 109.9(7)
C85 N32 C81 130.6(7)
N31 N32 C81 118.1(7)
C88 N33 N34 105.3(6)
C88 N33 Mo6 131.2(5)
N34 N33 Mo6 122.5(5)
N33 N34 C90 112.0(7)
N33 N34 C81 118.3(6)
C90 N34 C81 129.6(7)
C93 N35 N36 106.5(7)
C93 N35 Mo6 128.4(6)
N36 N35 Mo6 123.7(5)
C95 N36 N35 110.6(7)
C95 N36 C81 130.6(7)
N35 N36 C81 118.7(7)
Mo6 O11 Mo5 171.3(3)
N26 C65 N30 111.3(7)
N26 C65 N28 110.4(7)
N30 C65 N28 110.2(6)
N26 C65 H65 108.3
N30 C65 H65 108.3
N28 C65 H65 108.3
C67 C66 H66A 109.5
C67 C66 H66B 109.5
H66A C66 H66B 109.5
C67 C66 H66C 109.5
H66A C66 H66C 109.5
H66B C66 H66C 109.5
N25 C67 C68 110.9(8)
N25 C67 C66 121.2(7)
C68 C67 C66 127.9(8)
C67 C68 C69 107.6(7)
C67 C68 H68 126.2
C69 C68 H68 126.2
N26 C69 C68 105.2(7)
N26 C69 C70 123.7(8)
C68 C69 C70 131.0(8)
C69 C70 H70A 109.5
C69 C70 H70B 109.5
H70A C70 H70B 109.5
C69 C70 H70C 109.5
H70A C70 H70C 109.5
H70B C70 H70C 109.5
C72 C71 H71A 109.5
C72 C71 H71B 109.5
H71A C71 H71B 109.5
C72 C71 H71C 109.5
H71A C71 H71C 109.5
H71B C71 H71C 109.5
N27 C72 C73 109.1(7)
N27 C72 C71 122.5(7)
C73 C72 C71 128.2(7)
C74 C73 C72 107.9(7)
C74 C73 H73 126.1
C72 C73 H73 126.1
N28 C74 C73 104.8(7)
N28 C74 C75 125.2(8)
C73 C74 C75 130.1(8)
C74 C75 H75A 109.5
C74 C75 H75B 109.5
H75A C75 H75B 109.5
C74 C75 H75C 109.5
H75A C75 H75C 109.5
H75B C75 H75C 109.5
C77 C76 H76A 109.5
C77 C76 H76B 109.5
H76A C76 H76B 109.5
C77 C76 H76C 109.5
H76A C76 H76C 109.5
H76B C76 H76C 109.5
N29 C77 C78 108.0(8)
N29 C77 C76 121.8(8)
C78 C77 C76 130.2(8)
C79 C78 C77 108.7(9)
C79 C78 H78 125.6
C77 C78 H78 125.6
C78 C79 N30 106.0(8)
C78 C79 C80 133.3(10)
N30 C79 C80 120.7(9)
C79 C80 H80A 109.5
C79 C80 H80B 109.5
H80A C80 H80B 109.5
C79 C80 H80C 109.5
H80A C80 H80C 109.5
H80B C80 H80C 109.5
N32 C81 N34 112.7(6)
N32 C81 N36 110.0(7)
N34 C81 N36 111.3(7)
N32 C81 H81 107.5
N34 C81 H81 107.5
N36 C81 H81 107.5
C83 C82 H82A 109.5
C83 C82 H82B 109.5
H82A C82 H82B 109.5
C83 C82 H82C 109.5
H82A C82 H82C 109.5
H82B C82 H82C 109.5
N31 C83 C84 109.3(8)
N31 C83 C82 122.0(7)
C84 C83 C82 128.7(8)
C85 C84 C83 107.6(8)
C85 C84 H84 126.2
C83 C84 H84 126.2
C84 C85 N32 107.2(8)
C84 C85 C86 132.9(8)
N32 C85 C86 119.8(8)
C85 C86 H86A 109.5
C85 C86 H86B 109.5
H86A C86 H86B 109.5
C85 C86 H86C 109.5
H86A C86 H86C 109.5
H86B C86 H86C 109.5
C88 C87 H87A 109.5
C88 C87 H87B 109.5
H87A C87 H87B 109.5
C88 C87 H87C 109.5
H87A C87 H87C 109.5
H87B C87 H87C 109.5
N33 C88 C89 110.1(7)
N33 C88 C87 121.9(7)
C89 C88 C87 128.0(8)
C90 C89 C88 108.6(8)
C90 C89 H89 125.7
C88 C89 H89 125.7
C89 C90 N34 103.8(7)
C89 C90 C91 133.7(8)
N34 C90 C91 122.5(8)
C90 C91 H91A 109.5
C90 C91 H91B 109.5
H91A C91 H91B 109.5
C90 C91 H91C 109.5
H91A C91 H91C 109.5
H91B C91 H91C 109.5
C93 C92 H92A 109.5
C93 C92 H92B 109.5
H92A C92 H92B 109.5
C93 C92 H92C 109.5
H92A C92 H92C 109.5
H92B C92 H92C 109.5
N35 C93 C94 108.1(8)
N35 C93 C92 122.5(8)
C94 C93 C92 129.4(8)
C95 C94 C93 107.8(7)
C95 C94 H94 126.1
C93 C94 H94 126.1
N36 C95 C94 107.0(8)
N36 C95 C96 122.9(8)
C94 C95 C96 130.2(8)
C95 C96 H96A 109.5
C95 C96 H96B 109.5
H96A C96 H96B 109.5
C95 C96 H96C 109.5
H96A C96 H96C 109.5
H96B C96 H96C 109.5

loop_
_geom_bond_atom_site_label_1
_geom_bond_atom_site_label_2
_geom_bond_distance
Mo1 O2 1.664(6)
Mo1 O1 1.683(5)
Mo1 O3 1.892(5)
Mo1 N3 2.231(6)
Mo1 N1 2.296(7)
Mo1 N5 2.304(6)
Mo2 O4 1.690(6)
Mo2 O5 1.693(5)
Mo2 O3 1.886(5)
Mo2 N9 2.204(6)
Mo2 N7 2.314(6)
Mo2 N11 2.325(7)
N1 C3 1.344(11)
N1 N2 1.372(9)
N2 C5 1.312(12)
N2 C1 1.460(10)
N3 C8 1.324(10)
N3 N4 1.372(8)
N4 C10 1.380(9)
N4 C1 1.407(10)
N5 C13 1.348(10)
N5 N6 1.374(8)
N6 C15 1.373(10)
N6 C1 1.411(11)
N7 C19 1.345(9)
N7 N8 1.359(9)
N8 C21 1.355(10)
N8 C17 1.442(10)
N9 C24 1.342(9)
N9 N10 1.378(8)
N10 C26 1.340(10)
N10 C17 1.426(10)
N11 C29 1.338(10)
N11 N12 1.360(9)
N12 C31 1.368(11)
N12 C17 1.462(10)
C1 H1 1.0000
C2 C3 1.458(14)
C2 H2A 0.9800
C2 H2B 0.9800
C2 H2C 0.9800
C3 C4 1.387(15)
C4 C5 1.421(16)
C4 H4 0.9500
C5 C6 1.505(15)
C6 H6A 0.9800
C6 H6B 0.9800
C6 H6C 0.9800
C7 C8 1.495(10)
C7 H7A 0.9800
C7 H7B 0.9800
C7 H7C 0.9800
C8 C9 1.398(10)
C9 C10 1.359(11)
C9 H9 0.9500
C10 C11 1.485(10)
C11 H11A 0.9800
C11 H11B 0.9800
C11 H11C 0.9800
C12 C13 1.490(11)
C12 H12A 0.9800
C12 H12B 0.9800
C12 H12C 0.9800
C13 C14 1.379(11)
C14 C15 1.330(12)
C14 H14 0.9500
C15 C16 1.501(12)
C16 H16A 0.9800
C16 H16B 0.9800
C16 H16C 0.9800
C17 H17 1.0000
C18 C19 1.486(12)
C18 H18A 0.9800
C18 H18B 0.9800
C18 H18C 0.9800
C19 C20 1.391(12)
C20 C21 1.347(13)
C20 H20 0.9500
C21 C22 1.495(12)
C22 H22A 0.9800
C22 H22B 0.9800
C22 H22C 0.9800
C23 C24 1.487(12)
C23 H23A 0.9800
C23 H23B 0.9800
C23 H23C 0.9800
C24 C25 1.409(11)
C25 C26 1.317(12)
C25 H25 0.9500
C26 C27 1.545(12)
C27 H27A 0.9800
C27 H27B 0.9800
C27 H27C 0.9800
C28 C29 1.509(12)
C28 H28A 0.9800
C28 H28B 0.9800
C28 H28C 0.9800
C29 C30 1.396(13)
C30 C31 1.353(13)
C30 H30 0.9500
C31 C32 1.483(14)
C32 H32A 0.9800
C32 H32B 0.9800
C32 H32C 0.9800
Mo3 O7 1.683(6)
Mo3 O8 1.688(5)
Mo3 O6 1.896(5)
Mo3 N13 2.219(6)
Mo3 N15 2.289(7)
Mo3 N17 2.289(6)
Mo4 O10 1.689(6)
Mo4 O9 1.696(5)
Mo4 O6 1.888(5)
Mo4 N21 2.234(6)
Mo4 N23 2.290(6)
Mo4 N19 2.291(6)
N13 C35 1.323(10)
N13 N14 1.370(8)
N14 C37 1.380(10)
N14 C33 1.453(10)
N15 C40 1.317(10)
N15 N16 1.357(9)
N16 C42 1.356(10)
N16 C33 1.468(10)
N17 C45 1.340(9)
N17 N18 1.375(8)
N18 C47 1.340(10)
N18 C33 1.416(9)
N19 C51 1.330(10)
N19 N20 1.378(8)
N20 C53 1.364(10)
N20 C49 1.439(9)
N21 C56 1.341(10)
N21 N22 1.364(9)
N22 C58 1.320(10)
N22 C49 1.478(10)
N23 C61 1.348(10)
N23 N24 1.383(8)
N24 C63 1.316(9)
N24 C49 1.445(9)
C33 H33 1.0000
C34 C35 1.507(11)
C34 H34A 0.9800
C34 H34B 0.9800
C34 H34C 0.9800
C35 C36 1.403(11)
C36 C37 1.364(12)
C36 H36 0.9500
C37 C38 1.475(11)
C38 H38A 0.9800
C38 H38B 0.9800
C38 H38C 0.9800
C39 C40 1.525(12)
C39 H39A 0.9800
C39 H39B 0.9800
C39 H39C 0.9800
C40 C41 1.392(12)
C41 C42 1.337(13)
C41 H41 0.9500
C42 C43 1.494(13)
C43 H43A 0.9800
C43 H43B 0.9800
C43 H43C 0.9800
C44 C45 1.485(11)
C44 H44A 0.9800
C44 H44B 0.9800
C44 H44C 0.9800
C45 C46 1.384(11)
C46 C47 1.364(11)
C46 H46 0.9500
C47 C48 1.501(10)
C48 H48A 0.9800
C48 H48B 0.9800
C48 H48C 0.9800
C49 H49 1.0000
C50 C51 1.477(11)
C50 H50A 0.9800
C50 H50B 0.9800
C50 H50C 0.9800
C51 C52 1.412(11)
C52 C53 1.320(11)
C52 H52 0.9500
C53 C54 1.514(11)
C54 H54A 0.9800
C54 H54B 0.9800
C54 H54C 0.9800
C55 C56 1.491(12)
C55 H55A 0.9800
C55 H55B 0.9800
C55 H55C 0.9800
C56 C57 1.400(12)
C57 C58 1.348(12)
C57 H57 0.9500
C58 C59 1.511(11)
C59 H59A 0.9800
C59 H59B 0.9800
C59 H59C 0.9800
C60 C61 1.479(11)
C60 H60A 0.9800
C60 H60B 0.9800
C60 H60C 0.9800
C61 C62 1.371(12)
C62 C63 1.362(12)
C62 H62 0.9500
C63 C64 1.545(11)
C64 H64A 0.9800
C64 H64B 0.9800
C64 H64C 0.9800
Mo5 O13 1.691(5)
Mo5 O12 1.709(5)
Mo5 O11 1.890(5)
Mo5 N25 2.213(6)
Mo5 N29 2.308(7)
Mo5 N27 2.319(7)
Mo6 O15 1.680(5)
Mo6 O14 1.698(5)
Mo6 O11 1.887(5)
Mo6 N35 2.230(6)
Mo6 N33 2.310(6)
Mo6 N31 2.314(7)
N25 C67 1.330(10)
N25 N26 1.385(9)
N26 C69 1.363(10)
N26 C65 1.425(11)
N27 C72 1.339(10)
N27 N28 1.382(9)
N28 C74 1.344(10)
N28 C65 1.478(10)
N29 C77 1.356(10)
N29 N30 1.358(9)
N30 C79 1.348(11)
N30 C65 1.439(10)
N31 C83 1.329(10)
N31 N32 1.379(9)
N32 C85 1.366(11)
N32 C81 1.411(10)
N33 C88 1.345(10)
N33 N34 1.370(9)
N34 C90 1.392(10)
N34 C81 1.411(10)
N35 C93 1.337(10)
N35 N36 1.357(9)
N36 C95 1.335(10)
N36 C81 1.460(10)
C65 H65 1.0000
C66 C67 1.495(13)
C66 H66A 0.9800
C66 H66B 0.9800
C66 H66C 0.9800
C67 C68 1.368(12)
C68 C69 1.390(12)
C68 H68 0.9500
C69 C70 1.475(12)
C70 H70A 0.9800
C70 H70B 0.9800
C70 H70C 0.9800
C71 C72 1.471(11)
C71 H71A 0.9800
C71 H71B 0.9800
C71 H71C 0.9800
C72 C73 1.411(12)
C73 C74 1.383(11)
C73 H73 0.9500
C74 C75 1.488(11)
C75 H75A 0.9800
C75 H75B 0.9800
C75 H75C 0.9800
C76 C77 1.476(12)
C76 H76A 0.9800
C76 H76B 0.9800
C76 H76C 0.9800
C77 C78 1.394(13)
C78 C79 1.339(13)
C78 H78 0.9500
C79 C80 1.480(14)
C80 H80A 0.9800
C80 H80B 0.9800
C80 H80C 0.9800
C81 H81 1.0000
C82 C83 1.526(12)
C82 H82A 0.9800
C82 H82B 0.9800
C82 H82C 0.9800
C83 C84 1.406(12)
C84 C85 1.334(13)
C84 H84 0.9500
C85 C86 1.523(13)
C86 H86A 0.9800
C86 H86B 0.9800
C86 H86C 0.9800
C87 C88 1.477(12)
C87 H87A 0.9800
C87 H87B 0.9800
C87 H87C 0.9800
C88 C89 1.385(11)
C89 C90 1.382(12)
C89 H89 0.9500
C90 C91 1.442(12)
C91 H91A 0.9800
C91 H91B 0.9800
C91 H91C 0.9800
C92 C93 1.457(12)
C92 H92A 0.9800
C92 H92B 0.9800
C92 H92C 0.9800
C93 C94 1.386(12)
C94 C95 1.344(12)
C94 H94 0.9500
C95 C96 1.560(14)
C96 H96A 0.9800
C96 H96B 0.9800
C96 H96C 0.9800
B1 F4 1.355(10)
B1 F3 1.355(9)
B1 F2 1.356(9)
B1 F1 1.356(9)
B2 F8 1.353(10)
B2 F7 1.355(8)
B2 F5 1.354(10)
B2 F6 1.357(8)
B3 F12 1.353(11)
B3 F9 1.354(9)
B3 F11 1.354(11)
B3 F10 1.353(9)
B4 F13 1.355(8)
B4 F16 1.355(8)
B4 F14 1.355(9)
B4 F15 1.353(10)
B5 F19 1.356(9)
B5 F18 1.353(8)
B5 F17 1.356(10)
B5 F20 1.355(9)
B6 F21 1.356(9)
B6 F24 1.356(10)
B6 F23 1.355(9)
B6 F22 1.355(10)

loop_
_geom_torsion_atom_site_label_1
_geom_torsion_atom_site_label_2
_geom_torsion_atom_site_label_3
_geom_torsion_atom_site_label_4
_geom_torsion
O2 Mo1 N1 C3 44.1(8)
O1 Mo1 N1 C3 -179.2(7)
O3 Mo1 N1 C3 -59.6(7)
N3 Mo1 N1 C3 135.4(8)
N5 Mo1 N1 C3 -147.1(8)
O2 Mo1 N1 N2 -134.4(6)
O1 Mo1 N1 N2 2.2(11)
O3 Mo1 N1 N2 121.8(6)
N3 Mo1 N1 N2 -43.1(6)
N5 Mo1 N1 N2 34.3(6)
C3 N1 N2 C5 -0.5(10)
Mo1 N1 N2 C5 178.4(6)
C3 N1 N2 C1 -173.5(7)
Mo1 N1 N2 C1 5.4(9)
O2 Mo1 N3 C8 -55.8(7)
O1 Mo1 N3 C8 48.5(7)
O3 Mo1 N3 C8 173.9(6)
N1 Mo1 N3 C8 -145.0(7)
N5 Mo1 N3 C8 134.0(7)
O2 Mo1 N3 N4 128.5(6)
O1 Mo1 N3 N4 -127.2(6)
O3 Mo1 N3 N4 -1.8(10)
N1 Mo1 N3 N4 39.3(6)
N5 Mo1 N3 N4 -41.7(6)
C8 N3 N4 C10 -1.2(9)
Mo1 N3 N4 C10 175.4(5)
C8 N3 N4 C1 -174.1(7)
Mo1 N3 N4 C1 2.4(10)
O2 Mo1 N5 C13 -167.2(9)
O1 Mo1 N5 C13 -39.8(6)
O3 Mo1 N5 C13 63.8(6)
N3 Mo1 N5 C13 -130.8(7)
N1 Mo1 N5 C13 150.3(7)
O2 Mo1 N5 N6 7.4(12)
O1 Mo1 N5 N6 134.8(5)
O3 Mo1 N5 N6 -121.5(5)
N3 Mo1 N5 N6 43.8(5)
N1 Mo1 N5 N6 -35.1(5)
C13 N5 N6 C15 -1.0(8)
Mo1 N5 N6 C15 -176.8(5)
C13 N5 N6 C1 170.5(6)
Mo1 N5 N6 C1 -5.3(9)
O4 Mo2 N7 C19 -45.3(7)
O5 Mo2 N7 C19 -171.7(8)
O3 Mo2 N7 C19 58.0(7)
N9 Mo2 N7 C19 -137.8(7)
N11 Mo2 N7 C19 143.2(7)
O4 Mo2 N7 N8 137.4(5)
O5 Mo2 N7 N8 11.0(11)
O3 Mo2 N7 N8 -119.2(5)
N9 Mo2 N7 N8 44.9(5)
N11 Mo2 N7 N8 -34.1(5)
C19 N7 N8 C21 -1.0(8)
Mo2 N7 N8 C21 176.9(5)
C19 N7 N8 C17 175.8(6)
Mo2 N7 N8 C17 -6.3(8)
O4 Mo2 N9 C24 55.0(7)
O5 Mo2 N9 C24 -49.1(7)
O3 Mo2 N9 C24 -173.8(6)
N7 Mo2 N9 C24 141.2(7)
N11 Mo2 N9 C24 -137.9(7)
O4 Mo2 N9 N10 -130.3(6)
O5 Mo2 N9 N10 125.6(6)
O3 Mo2 N9 N10 0.8(10)
N7 Mo2 N9 N10 -44.1(6)
N11 Mo2 N9 N10 36.8(6)
C24 N9 N10 C26 -0.6(9)
Mo2 N9 N10 C26 -176.3(5)
C24 N9 N10 C17 -178.7(7)
Mo2 N9 N10 C17 5.6(10)
O4 Mo2 N11 C29 -171.4(8)
O5 Mo2 N11 C29 51.0(7)
O3 Mo2 N11 C29 -52.0(7)
N9 Mo2 N11 C29 141.2(7)
N7 Mo2 N11 C29 -142.1(7)
O4 Mo2 N11 N12 2.9(11)
O5 Mo2 N11 N12 -134.7(6)
O3 Mo2 N11 N12 122.3(6)
N9 Mo2 N11 N12 -44.5(5)
N7 Mo2 N11 N12 32.2(5)
C29 N11 N12 C31 1.9(9)
Mo2 N11 N12 C31 -173.7(5)
C29 N11 N12 C17 -175.2(6)
Mo2 N11 N12 C17 9.1(9)
N3 N4 C1 N6 60.8(10)
C10 N4 C1 N6 -110.7(9)
N3 N4 C1 N2 -63.6(9)
C10 N4 C1 N2 125.0(8)
C15 N6 C1 N4 112.1(9)
N5 N6 C1 N4 -57.2(9)
C15 N6 C1 N2 -123.6(8)
N5 N6 C1 N2 67.0(9)
C5 N2 C1 N4 -114.2(10)
N1 N2 C1 N4 57.5(9)
C5 N2 C1 N6 120.9(10)
N1 N2 C1 N6 -67.4(9)
N2 N1 C3 C4 1.5(10)
Mo1 N1 C3 C4 -177.3(7)
N2 N1 C3 C2 -177.4(9)
Mo1 N1 C3 C2 3.9(13)
N1 C3 C4 C5 -1.8(12)
C2 C3 C4 C5 177.0(10)
N1 N2 C5 C4 -0.6(11)
C1 N2 C5 C4 171.4(9)
N1 N2 C5 C6 -177.6(10)
C1 N2 C5 C6 -5.6(17)
C3 C4 C5 N2 1.5(13)
C3 C4 C5 C6 178.2(12)
N4 N3 C8 C9 1.0(9)
Mo1 N3 C8 C9 -175.3(5)
N4 N3 C8 C7 -179.4(7)
Mo1 N3 C8 C7 4.4(11)
N3 C8 C9 C10 -0.4(9)
C7 C8 C9 C10 -180.0(8)
C8 C9 C10 N4 -0.4(9)
C8 C9 C10 C11 -177.2(9)
N3 N4 C10 C9 1.0(9)
C1 N4 C10 C9 173.2(8)
N3 N4 C10 C11 178.3(7)
C1 N4 C10 C11 -9.5(13)
N6 N5 C13 C14 0.2(8)
Mo1 N5 C13 C14 175.5(5)
N6 N5 C13 C12 -178.0(7)
Mo1 N5 C13 C12 -2.7(10)
N5 C13 C14 C15 0.8(9)
C12 C13 C14 C15 178.8(8)
C13 C14 C15 N6 -1.3(9)
C13 C14 C15 C16 176.9(8)
N5 N6 C15 C14 1.5(8)
C1 N6 C15 C14 -168.5(8)
N5 N6 C15 C16 -177.0(7)
C1 N6 C15 C16 13.0(12)
C26 N10 C17 N8 -119.4(9)
N9 N10 C17 N8 58.2(9)
C26 N10 C17 N12 117.6(9)
N9 N10 C17 N12 -64.7(9)
C21 N8 C17 N10 120.1(8)
N7 N8 C17 N10 -56.0(9)
C21 N8 C17 N12 -115.6(8)
N7 N8 C17 N12 68.3(8)
N11 N12 C17 N10 54.4(9)
C31 N12 C17 N10 -122.2(9)
N11 N12 C17 N8 -70.0(8)
C31 N12 C17 N8 113.4(9)
N8 N7 C19 C20 -0.4(8)
Mo2 N7 C19 C20 -178.0(5)
N8 N7 C19 C18 -179.0(7)
Mo2 N7 C19 C18 3.4(11)
N7 C19 C20 C21 1.5(9)
C18 C19 C20 C21 180.0(8)
C19 C20 C21 N8 -2.0(9)
C19 C20 C21 C22 -179.5(8)
N7 N8 C21 C20 1.9(8)
C17 N8 C21 C20 -174.4(7)
N7 N8 C21 C22 179.7(7)
C17 N8 C21 C22 3.4(12)
N10 N9 C24 C25 0.1(9)
Mo2 N9 C24 C25 175.6(5)
N10 N9 C24 C23 -179.0(7)
Mo2 N9 C24 C23 -3.5(12)
N9 C24 C25 C26 0.4(10)
C23 C24 C25 C26 179.4(9)
C24 C25 C26 N10 -0.7(10)
C24 C25 C26 C27 -179.3(9)
N9 N10 C26 C25 0.8(9)
C17 N10 C26 C25 178.7(8)
N9 N10 C26 C27 179.6(7)
C17 N10 C26 C27 -2.6(14)
N12 N11 C29 C30 -1.7(9)
Mo2 N11 C29 C30 173.3(6)
N12 N11 C29 C28 177.8(7)
Mo2 N11 C29 C28 -7.1(11)
N11 C29 C30 C31 1.0(11)
C28 C29 C30 C31 -178.5(8)
C29 C30 C31 N12 0.1(11)
C29 C30 C31 C32 177.7(11)
N11 N12 C31 C30 -1.3(10)
C17 N12 C31 C30 175.5(8)
N11 N12 C31 C32 -179.2(9)
C17 N12 C31 C32 -2.4(15)
O7 Mo3 N13 C35 56.9(8)
O8 Mo3 N13 C35 -46.1(8)
O6 Mo3 N13 C35 -173.2(7)
N15 Mo3 N13 C35 -134.6(8)
N17 Mo3 N13 C35 146.0(8)
O7 Mo3 N13 N14 -130.9(6)
O8 Mo3 N13 N14 126.0(6)
O6 Mo3 N13 N14 -1.0(11)
N15 Mo3 N13 N14 37.6(6)
N17 Mo3 N13 N14 -41.9(6)
C35 N13 N14 C37 -3.1(9)
Mo3 N13 N14 C37 -176.8(5)
C35 N13 N14 C33 -178.3(7)
Mo3 N13 N14 C33 8.1(10)
O7 Mo3 N15 C40 171.5(7)
O8 Mo3 N15 C40 46.6(7)
O6 Mo3 N15 C40 -56.2(7)
N13 Mo3 N15 C40 135.9(7)
N17 Mo3 N15 C40 -144.0(7)
O7 Mo3 N15 N16 -13.5(11)
O8 Mo3 N15 N16 -138.4(6)
O6 Mo3 N15 N16 118.9(6)
N13 Mo3 N15 N16 -49.1(5)
N17 Mo3 N15 N16 31.0(5)
C40 N15 N16 C42 0.8(8)
Mo3 N15 N16 C42 -175.3(5)
C40 N15 N16 C33 -170.9(6)
Mo3 N15 N16 C33 12.9(9)
O7 Mo3 N17 C45 -38.2(6)
O8 Mo3 N17 C45 -168.7(8)
O6 Mo3 N17 C45 65.3(6)
N13 Mo3 N17 C45 -127.3(7)
N15 Mo3 N17 C45 155.7(7)
O7 Mo3 N17 N18 122.7(6)
O8 Mo3 N17 N18 -7.7(12)
O6 Mo3 N17 N18 -133.7(6)
N13 Mo3 N17 N18 33.6(5)
N15 Mo3 N17 N18 -43.4(5)
C45 N17 N18 C47 1.9(8)
Mo3 N17 N18 C47 -162.9(5)
C45 N17 N18 C33 174.5(6)
Mo3 N17 N18 C33 9.8(9)
O10 Mo4 N19 C51 -45.0(7)
O9 Mo4 N19 C51 -177.4(8)
O6 Mo4 N19 C51 57.6(7)
N21 Mo4 N19 C51 -134.1(7)
N23 Mo4 N19 C51 148.2(7)
O10 Mo4 N19 N20 128.7(6)
O9 Mo4 N19 N20 -3.8(12)
O6 Mo4 N19 N20 -128.8(5)
N21 Mo4 N19 N20 39.5(5)
N23 Mo4 N19 N20 -38.2(5)
C51 N19 N20 C53 -0.3(8)
Mo4 N19 N20 C53 -175.3(5)
C51 N19 N20 C49 175.9(7)
Mo4 N19 N20 C49 0.9(9)
O10 Mo4 N21 C56 57.4(8)
O9 Mo4 N21 C56 -47.3(8)
O6 Mo4 N21 C56 -176.9(7)
N23 Mo4 N21 C56 -134.6(8)
N19 Mo4 N21 C56 145.5(8)
O10 Mo4 N21 N22 -128.6(6)
O9 Mo4 N21 N22 126.8(6)
O6 Mo4 N21 N22 -2.8(12)
N23 Mo4 N21 N22 39.5(6)
N19 Mo4 N21 N22 -40.4(6)
C56 N21 N22 C58 -0.3(9)
Mo4 N21 N22 C58 -175.6(5)
C56 N21 N22 C49 177.0(7)
Mo4 N21 N22 C49 1.7(10)
O10 Mo4 N23 C61 170.2(7)
O9 Mo4 N23 C61 42.4(7)
O6 Mo4 N23 C61 -60.0(7)
N21 Mo4 N23 C61 132.9(7)
N19 Mo4 N23 C61 -148.1(7)
O10 Mo4 N23 N24 -6.9(10)
O9 Mo4 N23 N24 -134.6(5)
O6 Mo4 N23 N24 122.9(5)
N21 Mo4 N23 N24 -44.2(5)
N19 Mo4 N23 N24 34.8(5)
C61 N23 N24 C63 -1.7(8)
Mo4 N23 N24 C63 176.0(5)
C61 N23 N24 C49 -172.0(6)
Mo4 N23 N24 C49 5.8(8)
C47 N18 C33 N14 106.5(9)
N17 N18 C33 N14 -64.6(8)
C47 N18 C33 N16 -133.6(8)
N17 N18 C33 N16 55.4(9)
N13 N14 C33 N18 55.9(9)
C37 N14 C33 N18 -118.3(9)
N13 N14 C33 N16 -66.3(9)
C37 N14 C33 N16 119.5(8)
C42 N16 C33 N18 120.8(9)
N15 N16 C33 N18 -69.1(8)
C42 N16 C33 N14 -117.3(9)
N15 N16 C33 N14 52.7(8)
N14 N13 C35 C36 1.6(10)
Mo3 N13 C35 C36 174.8(6)
N14 N13 C35 C34 179.8(8)
Mo3 N13 C35 C34 -7.0(13)
N13 C35 C36 C37 0.5(11)
C34 C35 C36 C37 -177.7(9)
C35 C36 C37 N14 -2.3(10)
C35 C36 C37 C38 179.1(9)
N13 N14 C37 C36 3.4(9)
C33 N14 C37 C36 178.0(8)
N13 N14 C37 C38 -177.9(8)
C33 N14 C37 C38 -3.3(14)
N16 N15 C40 C41 -1.0(8)
Mo3 N15 C40 C41 174.7(5)
N16 N15 C40 C39 178.1(7)
Mo3 N15 C40 C39 -6.2(11)
N15 C40 C41 C42 0.9(10)
C39 C40 C41 C42 -178.2(8)
C40 C41 C42 N16 -0.3(10)
C40 C41 C42 C43 177.9(11)
N15 N16 C42 C41 -0.3(10)
C33 N16 C42 C41 170.3(8)
N15 N16 C42 C43 -178.8(9)
C33 N16 C42 C43 -8.2(14)
N18 N17 C45 C46 -1.4(8)
Mo3 N17 C45 C46 162.3(5)
N18 N17 C45 C44 178.5(7)
Mo3 N17 C45 C44 -17.9(11)
N17 C45 C46 C47 0.4(9)
C44 C45 C46 C47 -179.4(8)
N17 N18 C47 C46 -1.7(9)
C33 N18 C47 C46 -173.3(7)
N17 N18 C47 C48 177.9(7)
C33 N18 C47 C48 6.3(13)
C45 C46 C47 N18 0.8(9)
C45 C46 C47 C48 -178.7(8)
C53 N20 C49 N24 -122.8(8)
N19 N20 C49 N24 61.8(8)
C53 N20 C49 N22 114.7(8)
N19 N20 C49 N22 -60.6(8)
C63 N24 C49 N20 126.5(8)
N23 N24 C49 N20 -65.3(8)
C63 N24 C49 N22 -111.0(9)
N23 N24 C49 N22 57.1(8)
C58 N22 C49 N20 -122.9(8)
N21 N22 C49 N20 60.4(8)
C58 N22 C49 N24 113.6(9)
N21 N22 C49 N24 -63.1(9)
N20 N19 C51 C52 0.2(9)
Mo4 N19 C51 C52 174.7(5)
N20 N19 C51 C50 -178.3(8)
Mo4 N19 C51 C50 -3.7(12)
N19 C51 C52 C53 -0.1(10)
C50 C51 C52 C53 178.3(9)
C51 C52 C53 N20 -0.1(9)
C51 C52 C53 C54 -175.3(8)
N19 N20 C53 C52 0.2(9)
C49 N20 C53 C52 -175.4(7)
N19 N20 C53 C54 176.0(7)
C49 N20 C53 C54 0.4(12)
N22 N21 C56 C57 0.3(10)
Mo4 N21 C56 C57 175.3(6)
N22 N21 C56 C55 178.8(8)
Mo4 N21 C56 C55 -6.2(13)
N21 C56 C57 C58 -0.2(11)
C55 C56 C57 C58 -178.6(10)
N21 N22 C58 C57 0.2(10)
C49 N22 C58 C57 -176.7(8)
N21 N22 C58 C59 -178.7(8)
C49 N22 C58 C59 4.4(13)
C56 C57 C58 N22 0.0(10)
C56 C57 C58 C59 178.8(9)
N24 N23 C61 C62 0.8(8)
Mo4 N23 C61 C62 -176.7(5)
N24 N23 C61 C60 -178.4(7)
Mo4 N23 C61 C60 4.1(11)
N23 C61 C62 C63 0.4(10)
C60 C61 C62 C63 179.5(8)
N23 N24 C63 C62 2.0(9)
C49 N24 C63 C62 170.6(7)
N23 N24 C63 C64 179.6(8)
C49 N24 C63 C64 -11.8(13)
C61 C62 C63 N24 -1.4(10)
C61 C62 C63 C64 -178.8(9)
O13 Mo5 N25 C67 50.0(8)
O12 Mo5 N25 C67 -54.5(8)
O11 Mo5 N25 C67 178.5(7)
N29 Mo5 N25 C67 139.6(8)
N27 Mo5 N25 C67 -140.0(8)
O13 Mo5 N25 N26 -123.5(6)
O12 Mo5 N25 N26 132.0(6)
O11 Mo5 N25 N26 5.0(10)
N29 Mo5 N25 N26 -33.8(5)
N27 Mo5 N25 N26 46.5(5)
C67 N25 N26 C69 1.0(9)
Mo5 N25 N26 C69 175.9(5)
C67 N25 N26 C65 174.8(7)
Mo5 N25 N26 C65 -10.3(9)
O13 Mo5 N27 C72 166.3(8)
O12 Mo5 N27 C72 38.2(7)
O11 Mo5 N27 C72 -65.1(7)
N25 Mo5 N27 C72 129.6(7)
N29 Mo5 N27 C72 -151.4(7)
O13 Mo5 N27 N28 -2.6(12)
O12 Mo5 N27 N28 -130.7(6)
O11 Mo5 N27 N28 125.9(6)
N25 Mo5 N27 N28 -39.4(5)
N29 Mo5 N27 N28 39.7(5)
C72 N27 N28 C74 -1.9(8)
Mo5 N27 N28 C74 169.4(5)
C72 N27 N28 C65 -175.0(7)
Mo5 N27 N28 C65 -3.7(9)
O13 Mo5 N29 C77 -49.6(7)
O12 Mo5 N29 C77 172.0(8)
O11 Mo5 N29 C77 53.6(7)
N25 Mo5 N29 C77 -140.3(8)
N27 Mo5 N29 C77 141.7(7)
O13 Mo5 N29 N30 137.5(6)
O12 Mo5 N29 N30 -1.0(11)
O11 Mo5 N29 N30 -119.3(6)
N25 Mo5 N29 N30 46.7(6)
N27 Mo5 N29 N30 -31.3(6)
C77 N29 N30 C79 -1.2(9)
Mo5 N29 N30 C79 173.3(6)
C77 N29 N30 C65 171.8(7)
Mo5 N29 N30 C65 -13.6(9)
O15 Mo6 N31 C83 43.5(7)
O14 Mo6 N31 C83 171.3(8)
O11 Mo6 N31 C83 -60.2(7)
N35 Mo6 N31 C83 135.4(8)
N33 Mo6 N31 C83 -146.1(7)
O15 Mo6 N31 N32 -141.0(6)
O14 Mo6 N31 N32 -13.1(11)
O11 Mo6 N31 N32 115.3(5)
N35 Mo6 N31 N32 -49.1(5)
N33 Mo6 N31 N32 29.4(5)
C83 N31 N32 C85 -0.1(9)
Mo6 N31 N32 C85 -176.6(5)
C83 N31 N32 C81 -168.0(7)
Mo6 N31 N32 C81 15.5(9)
O15 Mo6 N33 C88 -176.8(8)
O14 Mo6 N33 C88 -41.1(7)
O11 Mo6 N33 C88 62.2(7)
N35 Mo6 N33 C88 -131.2(7)
N31 Mo6 N33 C88 150.8(7)
O15 Mo6 N33 N34 -9.8(11)
O14 Mo6 N33 N34 125.9(6)
O11 Mo6 N33 N34 -130.8(6)
N35 Mo6 N33 N34 35.8(5)
N31 Mo6 N33 N34 -42.2(5)
C88 N33 N34 C90 -2.5(8)
Mo6 N33 N34 C90 -172.4(5)
C88 N33 N34 C81 179.1(6)
Mo6 N33 N34 C81 9.2(8)
O15 Mo6 N35 C93 -44.3(7)
O14 Mo6 N35 C93 59.2(7)
O11 Mo6 N35 C93 -174.9(6)
N33 Mo6 N35 C93 148.6(7)
N31 Mo6 N35 C93 -131.1(7)
O15 Mo6 N35 N36 120.2(6)
O14 Mo6 N35 N36 -136.2(6)
O11 Mo6 N35 N36 -10.4(10)
N33 Mo6 N35 N36 -46.9(6)
N31 Mo6 N35 N36 33.5(6)
C93 N35 N36 C95 0.2(9)
Mo6 N35 N36 C95 -167.2(6)
C93 N35 N36 C81 -179.2(7)
Mo6 N35 N36 C81 13.4(9)
C69 N26 C65 N30 -121.1(8)
N25 N26 C65 N30 66.2(9)
C69 N26 C65 N28 116.2(9)
N25 N26 C65 N28 -56.5(9)
C79 N30 C65 N26 121.1(10)
N29 N30 C65 N26 -50.7(9)
C79 N30 C65 N28 -116.1(10)
N29 N30 C65 N28 72.2(9)
C74 N28 C65 N26 -109.5(9)
N27 N28 C65 N26 62.3(8)
C74 N28 C65 N30 127.2(8)
N27 N28 C65 N30 -61.0(9)
N26 N25 C67 C68 -0.8(10)
Mo5 N25 C67 C68 -175.1(6)
N26 N25 C67 C66 179.2(8)
Mo5 N25 C67 C66 4.9(13)
N25 C67 C68 C69 0.3(10)
C66 C67 C68 C69 -179.7(9)
N25 N26 C69 C68 -0.8(9)
C65 N26 C69 C68 -174.1(7)
N25 N26 C69 C70 -176.9(7)
C65 N26 C69 C70 9.9(13)
C67 C68 C69 N26 0.3(9)
C67 C68 C69 C70 176.0(9)
N28 N27 C72 C73 0.3(8)
Mo5 N27 C72 C73 -170.2(5)
N28 N27 C72 C71 176.1(7)
Mo5 N27 C72 C71 5.6(11)
N27 C72 C73 C74 1.3(9)
C71 C72 C73 C74 -174.2(8)
N27 N28 C74 C73 2.7(9)
C65 N28 C74 C73 174.7(8)
N27 N28 C74 C75 -177.8(8)
C65 N28 C74 C75 -5.7(13)
C72 C73 C74 N28 -2.3(9)
C72 C73 C74 C75 178.1(8)
N30 N29 C77 C78 2.1(10)
Mo5 N29 C77 C78 -171.8(7)
N30 N29 C77 C76 -177.9(8)
Mo5 N29 C77 C76 8.2(12)
N29 C77 C78 C79 -2.4(13)
C76 C77 C78 C79 177.7(10)
C77 C78 C79 N30 1.6(13)
C77 C78 C79 C80 -179.7(14)
N29 N30 C79 C78 -0.2(12)
C65 N30 C79 C78 -172.4(9)
N29 N30 C79 C80 -179.1(11)
C65 N30 C79 C80 8.7(17)
C85 N32 C81 N34 122.1(9)
N31 N32 C81 N34 -72.9(9)
C85 N32 C81 N36 -113.0(9)
N31 N32 C81 N36 52.0(9)
N33 N34 C81 N32 58.0(9)
C90 N34 C81 N32 -120.1(9)
N33 N34 C81 N36 -66.2(9)
C90 N34 C81 N36 115.8(8)
C95 N36 C81 N32 109.8(10)
N35 N36 C81 N32 -71.0(9)
C95 N36 C81 N34 -124.6(10)
N35 N36 C81 N34 54.6(9)
N32 N31 C83 C84 -0.2(9)
Mo6 N31 C83 C84 175.9(6)
N32 N31 C83 C82 177.7(7)
Mo6 N31 C83 C82 -6.3(12)
N31 C83 C84 C85 0.4(11)
C82 C83 C84 C85 -177.3(9)
C83 C84 C85 N32 -0.4(10)
C83 C84 C85 C86 -178.1(10)
N31 N32 C85 C84 0.3(10)
C81 N32 C85 C84 166.2(8)
N31 N32 C85 C86 178.4(8)
C81 N32 C85 C86 -15.7(14)
N34 N33 C88 C89 0.1(8)
Mo6 N33 C88 C89 168.7(5)
N34 N33 C88 C87 179.2(7)
Mo6 N33 C88 C87 -12.1(11)
N33 C88 C89 C90 2.3(9)
C87 C88 C89 C90 -176.7(8)
C88 C89 C90 N34 -3.7(9)
C88 C89 C90 C91 176.5(9)
N33 N34 C90 C89 3.9(9)
C81 N34 C90 C89 -178.0(7)
N33 N34 C90 C91 -176.2(7)
C81 N34 C90 C91 1.9(13)
N36 N35 C93 C94 0.0(9)
Mo6 N35 C93 C94 166.6(5)
N36 N35 C93 C92 -179.2(7)
Mo6 N35 C93 C92 -12.6(11)
N35 C93 C94 C95 -0.1(10)
C92 C93 C94 C95 179.0(8)
N35 N36 C95 C94 -0.3(10)
C81 N36 C95 C94 179.0(8)
N35 N36 C95 C96 -179.1(9)
C81 N36 C95 C96 0.1(16)
C93 C94 C95 N36 0.2(10)
C93 C94 C95 C96 179.0(11)

loop_
_platon_squeeze_void_nr
_platon_squeeze_void_average_x
_platon_squeeze_void_average_y
_platon_squeeze_void_average_z
_platon_squeeze_void_volume
_platon_squeeze_void_count_electrons
_platon_squeeze_void_content
1 0.022 0.266 0.631 99 39 ' '
2 -0.022 0.734 0.369 99 38 ' '
3 0.500 0.000 0.500 887 450 ' '
